data_7105275
loop_
_publ_author_name
'Wu, Min'
'Rhee, Jessica'
'Emge, Thomas J'
'Yao, Hongbin'
'Cheng, Jen-Hau'
'Thiagarajan, Suraj'
'Croft, Mark'
'Yang, Ronggui'
'Li, Jing'

_publ_section_title
;
 A low band gap iron sulfide hybrid semiconductor with unique 2D
 [Fe(16)S(20)](8-) layer and reduced thermal conductivity.
;
_journal_issue 10
_journal_name_full 'Chemical communications (Cambridge, England)'
_journal_page_first 1649
_journal_page_last 1651
_journal_paper_doi 10.1039/b920118a
_journal_volume 46
_journal_year 2010
_chemical_formula_moiety '(Fe16 S20)-2, 2(Fe 3(N2 C2 H8)), (N2 C2 H10)+2'
_chemical_formula_sum 'C14 H58 Fe18 N14 S20'
_chemical_formula_weight 2069.24
_chemical_name_systematic
;
?
;
_space_group_IT_number 14
_symmetry_cell_setting monoclinic
_symmetry_space_group_name_Hall '-P 2ybc'
_symmetry_space_group_name_H-M 'P 1 21/c 1'
_atom_sites_solution_hydrogens geom
_atom_sites_solution_primary direct
_atom_sites_solution_secondary difmap
_audit_creation_method SHELXL-97
_cell_angle_alpha 90.00
_cell_angle_beta 90.314(4)
_cell_angle_gamma 90.00
_cell_formula_units_Z 4
_cell_length_a 8.3836(15)
_cell_length_b 33.209(6)
_cell_length_c 20.450(4)
_cell_measurement_reflns_used 2178
_cell_measurement_temperature 100(2)
_cell_measurement_theta_max 23.31
_cell_measurement_theta_min 2.50
_cell_volume 5693.5(17)
_computing_cell_refinement 'Bruker SAINT'
_computing_data_collection 'Bruker SMART'
_computing_data_reduction 'Bruker SAINT'
_computing_molecular_graphics 'Bruker SHELXTL'
_computing_publication_material 'Bruker SHELXTL'
_computing_structure_refinement 'Bruker SHELXTL, SHELXL-97 (Sheldrick, 1997)'
_computing_structure_solution 'Bruker SHELXTL, SHELXS-97 (Sheldrick, 1990)'
_diffrn_ambient_temperature 100(2)
_diffrn_measured_fraction_theta_full 0.947
_diffrn_measured_fraction_theta_max 0.947
_diffrn_measurement_device_type 'SMART APEX CCD area detector'
_diffrn_measurement_method 'phi and omega scans'
_diffrn_radiation_monochromator graphite
_diffrn_radiation_source 'fine-focus sealed tube'
_diffrn_radiation_type MoK\a
_diffrn_radiation_wavelength 0.71073
_diffrn_reflns_av_R_equivalents 0.0946
_diffrn_reflns_av_sigmaI/netI 0.1417
_diffrn_reflns_limit_h_max 9
_diffrn_reflns_limit_h_min -9
_diffrn_reflns_limit_k_max 37
_diffrn_reflns_limit_k_min -36
_diffrn_reflns_limit_l_max 22
_diffrn_reflns_limit_l_min -20
_diffrn_reflns_number 19953
_diffrn_reflns_theta_full 23.34
_diffrn_reflns_theta_max 23.34
_diffrn_reflns_theta_min 2.08
_exptl_absorpt_coefficient_mu 5.194
_exptl_absorpt_correction_T_max 0.427
_exptl_absorpt_correction_T_min 0.338
_exptl_absorpt_correction_type multi-scan
_exptl_absorpt_process_details 'Bruker SAINT (SADABS)'
_exptl_crystal_colour black
_exptl_crystal_density_diffrn 2.414
_exptl_crystal_density_method 'not measured'
_exptl_crystal_description plate
_exptl_crystal_F_000 4112
_exptl_crystal_size_max .31
_exptl_crystal_size_mid .04
_exptl_crystal_size_min .005
_refine_diff_density_max 1.523
_refine_diff_density_min -1.997
_refine_diff_density_rms 0.348
_refine_ls_extinction_method none
_refine_ls_goodness_of_fit_ref 1.060
_refine_ls_hydrogen_treatment constr
_refine_ls_matrix_type full
_refine_ls_number_parameters 596
_refine_ls_number_reflns 7844
_refine_ls_number_restraints 923
_refine_ls_restrained_S_all 1.008
_refine_ls_R_factor_all 0.1861
_refine_ls_R_factor_gt 0.1089
_refine_ls_shift/su_max 0.000
_refine_ls_shift/su_mean 0.000
_refine_ls_structure_factor_coef Fsqd
_refine_ls_weighting_details 'calc w=1/[\s^2^(Fo^2^)+(0.0700P)^2^+160.0000P] where P=(Fo^2^+2Fc^2^)/3'
_refine_ls_weighting_scheme calc
_refine_ls_wR_factor_gt 0.1936
_refine_ls_wR_factor_ref 0.2279
_reflns_number_gt 4250
_reflns_number_total 7844
_reflns_threshold_expression >2sigma(I)
_cod_duplicate_entry 7105274
_cod_data_source_file b920118a.txt
_cod_data_source_block jr1-14d2
_cod_depositor_comments
;
The following automatic conversions were performed:
'_symmetry_cell_setting' value 'Monoclinic' changed to 'monoclinic'
according to '/home/saulius/struct/CIF-dictionaries/cif_core.dic'
dictionary named 'cif_core.dic' version 2.4.1 from 2010-06-29.

Automatic conversion script
Id: cif_fix_enum 1527 2010-12-29 10:47:43Z saulius 
;
_cod_original_sg_symbol_H-M P2(1)/c
_cod_database_code 7105275

loop_
_symmetry_equiv_pos_as_xyz
'x, y, z'
'-x, y+1/2, -z+1/2'
'-x, -y, -z'
'x, -y-1/2, z-1/2'

loop_
_atom_site_label
_atom_site_type_symbol
_atom_site_fract_x
_atom_site_fract_y
_atom_site_fract_z
_atom_site_U_iso_or_equiv
_atom_site_adp_type
_atom_site_occupancy
_atom_site_symmetry_multiplicity
_atom_site_calc_flag
_atom_site_refinement_flags
_atom_site_disorder_assembly
_atom_site_disorder_group
Fe1 Fe -0.1570(5) 0.24279(12) -0.02562(18) 0.0134(7) Uani 1 1 d U . .
Fe2 Fe -0.4653(5) 0.20888(12) -0.02476(18) 0.0119(7) Uani 1 1 d U . .
Fe3 Fe -0.5332(5) 0.28976(12) -0.00697(18) 0.0103(8) Uani 1 1 d U . .
Fe4 Fe -0.0303(5) 0.16666(11) -0.02355(18) 0.0094(7) Uani 1 1 d U . .
Fe5 Fe 0.1568(5) 0.25690(11) -0.00849(18) 0.0113(8) Uani 1 1 d U . .
Fe6 Fe -0.6525(5) 0.11820(12) -0.00452(18) 0.0112(8) Uani 1 1 d U . .
Fe7 Fe -0.5322(5) 0.04042(12) 0.00262(18) 0.0101(8) Uani 1 1 d U . .
Fe8 Fe 0.0325(5) 0.33412(12) -0.00471(19) 0.0131(8) Uani 1 1 d U . .
Fe9 Fe -0.8423(5) 0.00851(12) 0.00749(19) 0.0123(8) Uani 1 1 d U . .
Fe10 Fe 0.0327(5) 0.08580(11) -0.00084(19) 0.0097(8) Uani 1 1 d U . .
Fe11 Fe -0.6596(5) 0.36642(11) -0.00137(18) 0.0099(7) Uani 1 1 d U . .
Fe12 Fe -0.3361(5) 0.13279(11) -0.02085(18) 0.0099(7) Uani 1 1 d U . .
Fe13 Fe -0.3448(5) 0.38306(11) -0.01503(18) 0.0096(7) Uani 1 1 d U . .
Fe14 Fe -0.0378(5) 0.41533(11) -0.01179(18) 0.0095(8) Uani 1 1 d U . .
Fe15 Fe -0.4652(5) 0.45949(11) -0.00937(18) 0.0092(8) Uani 1 1 d U . .
Fe16 Fe -0.1575(5) 0.49115(11) -0.00634(18) 0.0106(8) Uani 1 1 d U . .
S1 S -0.3691(8) 0.2616(2) -0.0853(3) 0.0130(10) Uani 1 1 d U . .
S2 S -0.2470(9) 0.1890(2) 0.0357(3) 0.0103(8) Uani 1 1 d U . .
S3 S -0.6332(8) 0.2364(2) 0.0517(3) 0.0122(12) Uani 1 1 d U . .
S4 S -0.0506(8) 0.2802(2) 0.0546(3) 0.0135(11) Uani 1 1 d U . .
S5 S 0.1336(9) 0.1404(2) 0.0543(3) 0.0120(13) Uani 1 1 d U . .
S6 S 0.0527(8) 0.2186(2) -0.0883(3) 0.0109(11) Uani 1 1 d U . .
S7 S -0.7451(9) 0.3132(2) -0.0646(3) 0.0114(11) Uani 1 1 d U . .
S8 S -0.7488(8) 0.0612(2) -0.0578(3) 0.0101(12) Uani 1 1 d U . .
S9 S -0.5417(8) 0.1547(2) -0.0854(3) 0.0116(10) Uani 1 1 d U . .
S10 S -0.4476(8) 0.0954(2) 0.0589(3) 0.0117(11) Uani 1 1 d U . .
S11 S -0.3643(9) 0.0081(2) -0.0702(3) 0.0137(14) Uani 1 1 d U . .
S12 S -1.0552(8) 0.0359(2) 0.0652(3) 0.0112(14) Uani 1 1 d U . .
S13 S -0.4540(8) 0.3411(2) 0.0585(3) 0.0115(10) Uani 1 1 d U . .
S14 S -0.1258(8) 0.1122(2) -0.0809(3) 0.0112(11) Uani 1 1 d U . .
S15 S -0.1339(8) 0.3651(2) -0.0775(3) 0.0115(11) Uani 1 1 d U . .
S16 S -0.8682(8) 0.3836(2) 0.0615(3) 0.0091(13) Uani 1 1 d U . .
S17 S -0.2521(8) 0.4355(2) 0.0504(3) 0.0105(10) Uani 1 1 d U . .
S18 S -0.5497(8) 0.40920(19) -0.0757(3) 0.0076(10) Uani 1 1 d U . .
S19 S 0.0505(8) 0.46879(19) -0.0712(3) 0.0104(13) Uani 1 1 d U . .
S20 S -0.6356(8) 0.4875(2) 0.0652(3) 0.0108(14) Uani 1 1 d U . .
Fe17 Fe 0.3414(5) 0.33011(10) -0.25697(18) 0.0103(8) Uani 1 1 d U . .
N1 N 0.172(3) 0.3620(6) -0.1920(9) 0.013(2) Uani 1 1 d U . .
H1A H 0.0930 0.3446 -0.1791 0.016 Uiso 1 1 calc R . .
H1B H 0.2251 0.3709 -0.1553 0.016 Uiso 1 1 calc R . .
N2 N 0.316(3) 0.3896(6) -0.3048(9) 0.012(2) Uani 1 1 d U . .
H2A H 0.4153 0.3994 -0.3151 0.014 Uiso 1 1 calc R . .
H2B H 0.2592 0.3867 -0.3432 0.014 Uiso 1 1 calc R . .
C1 C 0.102(3) 0.3962(7) -0.2273(12) 0.013(3) Uani 1 1 d U . .
H1C H 0.0499 0.4147 -0.1961 0.015 Uiso 1 1 calc R . .
H1D H 0.0212 0.3865 -0.2589 0.015 Uiso 1 1 calc R . .
C2 C 0.235(3) 0.4182(8) -0.2632(12) 0.013(2) Uani 1 1 d U . .
H2C H 0.1895 0.4404 -0.2899 0.016 Uiso 1 1 calc R . .
H2D H 0.3112 0.4300 -0.2314 0.016 Uiso 1 1 calc R . .
N3 N 0.539(2) 0.3173(6) -0.3236(9) 0.013(2) Uani 1 1 d U . .
H3A H 0.5539 0.2899 -0.3265 0.016 Uiso 1 1 calc R . .
H3B H 0.5141 0.3268 -0.3647 0.016 Uiso 1 1 calc R . .
N4 N 0.555(2) 0.3420(6) -0.1924(10) 0.014(2) Uani 1 1 d U . .
H4A H 0.5651 0.3691 -0.1845 0.017 Uiso 1 1 calc R . .
H4B H 0.5440 0.3289 -0.1531 0.017 Uiso 1 1 calc R . .
C3 C 0.688(3) 0.3365(8) -0.3007(11) 0.014(2) Uani 1 1 d U . .
H3C H 0.6839 0.3659 -0.3077 0.017 Uiso 1 1 calc R . .
H3D H 0.7809 0.3254 -0.3241 0.017 Uiso 1 1 calc R . .
C4 C 0.697(3) 0.3266(8) -0.2277(11) 0.014(2) Uani 1 1 d U . .
H4C H 0.7052 0.2971 -0.2219 0.016 Uiso 1 1 calc R . .
H4D H 0.7949 0.3390 -0.2089 0.016 Uiso 1 1 calc R . .
N5 N 0.326(3) 0.2683(6) -0.2143(9) 0.012(2) Uani 1 1 d U . .
H5A H 0.4256 0.2567 -0.2130 0.014 Uiso 1 1 calc R . .
H5B H 0.2875 0.2696 -0.1724 0.014 Uiso 1 1 calc R . .
N6 N 0.155(2) 0.3016(6) -0.3158(9) 0.010(2) Uani 1 1 d U . .
H6A H 0.0749 0.3198 -0.3236 0.012 Uiso 1 1 calc R . .
H6B H 0.1970 0.2939 -0.3554 0.012 Uiso 1 1 calc R . .
C5 C 0.218(3) 0.2441(7) -0.2555(12) 0.011(2) Uani 1 1 d U . .
H5C H 0.2805 0.2318 -0.2914 0.014 Uiso 1 1 calc R . .
H5D H 0.1736 0.2219 -0.2289 0.014 Uiso 1 1 calc R . .
C6 C 0.091(3) 0.2667(7) -0.2828(12) 0.010(2) Uani 1 1 d U . .
H6C H 0.0176 0.2753 -0.2478 0.013 Uiso 1 1 calc R . .
H6D H 0.0306 0.2499 -0.3143 0.013 Uiso 1 1 calc R . .
Fe18 Fe 0.1659(5) 0.04505(10) -0.24746(17) 0.0094(8) Uani 1 1 d U . .
N7 N 0.341(3) 0.0121(6) -0.1837(9) 0.013(2) Uani 1 1 d U . .
H7A H 0.4246 0.0288 -0.1728 0.016 Uiso 1 1 calc R . .
H7B H 0.2922 0.0039 -0.1458 0.016 Uiso 1 1 calc R . .
N8 N 0.182(3) -0.0157(6) -0.2952(10) 0.014(2) Uani 1 1 d U . .
H8A H 0.0812 -0.0250 -0.3051 0.016 Uiso 1 1 calc R . .
H8B H 0.2386 -0.0138 -0.3335 0.016 Uiso 1 1 calc R . .
C7 C 0.398(3) -0.0216(8) -0.2181(12) 0.014(3) Uani 1 1 d U . .
H7C H 0.4524 -0.0402 -0.1875 0.017 Uiso 1 1 calc R . .
H7D H 0.4760 -0.0129 -0.2513 0.017 Uiso 1 1 calc R . .
C8 C 0.260(3) -0.0428(8) -0.2509(12) 0.015(2) Uani 1 1 d U . .
H8C H 0.2998 -0.0666 -0.2751 0.017 Uiso 1 1 calc R . .
H8D H 0.1838 -0.0523 -0.2175 0.017 Uiso 1 1 calc R . .
N9 N 0.354(3) 0.0737(6) -0.3070(9) 0.011(2) Uani 1 1 d U . .
H9A H 0.4368 0.0559 -0.3127 0.013 Uiso 1 1 calc R . .
H9B H 0.3134 0.0801 -0.3476 0.013 Uiso 1 1 calc R . .
N10 N 0.179(3) 0.1069(6) -0.2044(9) 0.011(2) Uani 1 1 d U . .
H10A H 0.0779 0.1174 -0.2011 0.013 Uiso 1 1 calc R . .
H10B H 0.2225 0.1056 -0.1631 0.013 Uiso 1 1 calc R . .
C9 C 0.414(3) 0.1107(7) -0.2745(12) 0.011(2) Uani 1 1 d U . .
H9C H 0.4898 0.1033 -0.2391 0.013 Uiso 1 1 calc R . .
H9D H 0.4723 0.1275 -0.3067 0.013 Uiso 1 1 calc R . .
C10 C 0.280(3) 0.1341(7) -0.2470(12) 0.011(2) Uani 1 1 d U . .
H10C H 0.2143 0.1453 -0.2829 0.013 Uiso 1 1 calc R . .
H10D H 0.3222 0.1568 -0.2206 0.013 Uiso 1 1 calc R . .
N11 N -0.046(3) 0.0309(7) -0.1840(10) 0.016(2) Uani 1 1 d U . .
H11A H -0.0420 0.0044 -0.1709 0.019 Uiso 1 1 calc R . .
H11B H -0.0441 0.0468 -0.1472 0.019 Uiso 1 1 calc R . .
N12 N -0.020(2) 0.0591(7) -0.3150(10) 0.016(2) Uani 1 1 d U . .
H12A H -0.0258 0.0866 -0.3205 0.019 Uiso 1 1 calc R . .
H12B H 0.0023 0.0477 -0.3549 0.019 Uiso 1 1 calc R . .
C11 C -0.191(3) 0.0380(8) -0.2203(12) 0.018(3) Uani 1 1 d U . .
H11C H -0.2433 0.0623 -0.2022 0.022 Uiso 1 1 calc R . .
H11D H -0.2642 0.0150 -0.2129 0.022 Uiso 1 1 calc R . .
C12 C -0.175(3) 0.0435(8) -0.2902(12) 0.019(2) Uani 1 1 d U . .
H12C H -0.2596 0.0622 -0.3049 0.022 Uiso 1 1 calc R . .
H12D H -0.1951 0.0172 -0.3115 0.022 Uiso 1 1 calc R . .
N13 N 0.823(4) 0.1498(10) -0.3031(16) 0.070(6) Uani 1 1 d U . .
H13A H 0.9070 0.1326 -0.3073 0.105 Uiso 1 1 calc R . .
H13B H 0.8268 0.1685 -0.3356 0.105 Uiso 1 1 calc R . .
H13C H 0.7303 0.1358 -0.3058 0.105 Uiso 1 1 calc R . .
N14 N 0.651(4) 0.2290(9) -0.3154(14) 0.056(6) Uani 1 1 d U . .
H14A H 0.5621 0.2437 -0.3073 0.084 Uiso 1 1 calc R . .
H14B H 0.6341 0.2128 -0.3507 0.084 Uiso 1 1 calc R . .
H14C H 0.7342 0.2460 -0.3239 0.084 Uiso 1 1 calc R . .
C13 C 0.833(5) 0.1687(12) -0.244(2) 0.068(6) Uani 1 1 d U . .
H13D H 0.9390 0.1807 -0.2360 0.082 Uiso 1 1 calc R . .
H13E H 0.8040 0.1506 -0.2074 0.082 Uiso 1 1 calc R . .
C14 C 0.690(5) 0.2044(11) -0.2586(18) 0.059(6) Uani 1 1 d U . .
H14D H 0.5886 0.1905 -0.2484 0.071 Uiso 1 1 calc R . .
H14E H 0.7058 0.2242 -0.2229 0.071 Uiso 1 1 calc R . .

loop_
_atom_site_aniso_label
_atom_site_aniso_U_11
_atom_site_aniso_U_22
_atom_site_aniso_U_33
_atom_site_aniso_U_23
_atom_site_aniso_U_13
_atom_site_aniso_U_12
Fe1 0.0104(15) 0.0058(14) 0.024(2) -0.0002(14) -0.0019(14) 0.0002(12)
Fe2 0.0096(14) 0.0064(14) 0.020(2) 0.0024(13) -0.0011(14) 0.0015(12)
Fe3 0.0064(18) 0.0053(14) 0.019(2) 0.0030(13) -0.0032(14) -0.0023(13)
Fe4 0.0082(14) 0.0029(14) 0.0172(19) 0.0006(13) -0.0008(13) -0.0024(12)
Fe5 0.0124(16) 0.0017(16) 0.020(2) 0.0007(14) -0.0011(15) -0.0029(14)
Fe6 0.0074(17) 0.0094(16) 0.0168(19) -0.0011(14) 0.0006(14) -0.0005(13)
Fe7 0.0095(18) 0.0076(17) 0.0133(19) -0.0004(14) -0.0042(14) 0.0004(14)
Fe8 0.015(2) 0.0038(15) 0.020(2) 0.0013(14) -0.0012(16) 0.0014(14)
Fe9 0.0074(19) 0.0064(19) 0.023(2) 0.0006(15) -0.0012(16) 0.0002(15)
Fe10 0.0045(19) 0.0051(16) 0.020(2) -0.0005(14) -0.0014(15) -0.0009(14)
Fe11 0.0108(16) 0.0045(15) 0.0145(19) 0.0017(13) -0.0007(14) -0.0013(13)
Fe12 0.0061(15) 0.0060(14) 0.0177(19) -0.0022(13) -0.0018(13) -0.0002(12)
Fe13 0.0082(15) 0.0015(15) 0.0190(19) -0.0016(13) -0.0005(13) 0.0005(12)
Fe14 0.0086(15) 0.0047(15) 0.015(2) 0.0020(13) -0.0017(14) 0.0000(13)
Fe15 0.0113(17) 0.0023(16) 0.0141(19) -0.0017(13) -0.0004(14) 0.0002(13)
Fe16 0.0104(19) 0.0029(15) 0.019(2) -0.0017(14) -0.0021(15) -0.0012(14)
S1 0.010(2) 0.006(2) 0.023(3) 0.0025(18) -0.0004(17) 0.0014(19)
S2 0.009(2) 0.004(2) 0.018(3) -0.0025(16) -0.0019(16) 0.0005(14)
S3 0.011(3) 0.007(2) 0.019(3) 0.0013(19) -0.002(2) 0.002(2)
S4 0.012(3) 0.003(2) 0.025(3) -0.0015(17) 0.000(2) 0.000(2)
S5 0.012(3) 0.004(3) 0.020(3) 0.000(2) -0.003(2) -0.001(2)
S6 0.009(2) 0.004(2) 0.019(3) 0.0010(16) -0.0017(19) -0.002(2)
S7 0.008(3) 0.002(2) 0.024(3) 0.001(2) -0.004(2) -0.0004(18)
S8 0.007(3) 0.008(3) 0.015(3) 0.0000(19) -0.0010(19) 0.000(2)
S9 0.008(2) 0.009(2) 0.017(3) 0.0016(16) -0.0023(19) -0.001(2)
S10 0.013(3) 0.009(3) 0.014(3) 0.0007(17) -0.0024(18) -0.003(2)
S11 0.011(3) 0.011(3) 0.019(3) 0.002(2) 0.000(2) 0.006(2)
S12 0.010(3) 0.004(3) 0.019(3) 0.006(2) -0.001(2) 0.003(3)
S13 0.011(3) 0.005(2) 0.019(3) 0.0016(16) -0.0028(18) 0.001(2)
S14 0.009(3) 0.006(2) 0.018(3) -0.0039(19) -0.0013(17) 0.001(2)
S15 0.013(3) 0.008(2) 0.014(3) -0.0036(17) -0.0004(19) 0.003(2)
S16 0.005(3) 0.012(3) 0.010(3) 0.003(2) -0.005(2) 0.001(2)
S17 0.011(2) 0.006(2) 0.014(3) -0.0015(16) 0.0002(15) -0.0008(18)
S18 0.007(2) 0.003(2) 0.012(3) -0.0019(16) 0.0008(17) 0.0002(19)
S19 0.013(3) 0.005(3) 0.013(3) 0.002(2) -0.001(2) 0.001(2)
S20 0.010(3) 0.007(3) 0.016(3) -0.003(2) -0.002(2) 0.001(2)
Fe17 0.0064(17) 0.0038(17) 0.0207(19) 0.0000(14) 0.0012(14) 0.0018(15)
N1 0.014(4) 0.012(4) 0.013(4) 0.002(3) 0.003(3) 0.004(4)
N2 0.014(4) 0.009(3) 0.012(4) 0.000(3) 0.002(3) 0.002(3)
C1 0.015(4) 0.010(4) 0.014(4) 0.001(3) 0.004(3) 0.005(3)
C2 0.015(4) 0.009(3) 0.015(4) 0.001(3) 0.003(4) 0.004(3)
N3 0.010(3) 0.013(5) 0.017(4) -0.002(4) 0.001(3) 0.001(3)
N4 0.013(3) 0.011(5) 0.017(4) -0.001(4) -0.003(3) 0.001(3)
C3 0.010(3) 0.013(4) 0.018(4) 0.000(4) 0.000(3) 0.000(4)
C4 0.010(3) 0.012(4) 0.018(4) -0.001(4) -0.003(3) 0.001(4)
N5 0.013(4) 0.008(3) 0.015(4) 0.001(3) -0.001(3) 0.001(3)
N6 0.009(4) 0.009(4) 0.012(4) 0.002(3) 0.001(3) 0.000(3)
C5 0.013(4) 0.008(3) 0.013(4) 0.001(3) -0.001(4) -0.001(3)
C6 0.010(4) 0.009(4) 0.013(4) 0.001(3) 0.002(3) -0.001(3)
Fe18 0.0079(17) 0.0049(17) 0.0154(19) -0.0017(14) -0.0021(14) 0.0010(15)
N7 0.013(4) 0.012(4) 0.016(4) -0.001(3) -0.004(3) 0.002(4)
N8 0.014(5) 0.011(3) 0.016(4) -0.002(3) -0.003(3) -0.001(3)
C7 0.015(4) 0.011(4) 0.017(4) -0.001(3) -0.004(3) 0.003(3)
C8 0.016(4) 0.010(3) 0.018(4) -0.002(3) -0.004(4) 0.001(3)
N9 0.011(4) 0.010(4) 0.012(4) -0.003(3) -0.001(3) 0.001(3)
N10 0.013(4) 0.009(3) 0.011(4) -0.002(3) -0.001(3) 0.002(3)
C9 0.012(4) 0.010(4) 0.011(4) -0.001(3) 0.000(3) -0.001(3)
C10 0.012(4) 0.009(3) 0.011(4) -0.002(3) -0.002(4) -0.001(3)
N11 0.012(3) 0.017(5) 0.018(4) 0.000(4) 0.000(3) 0.000(4)
N12 0.012(3) 0.017(4) 0.017(4) 0.000(4) -0.004(3) 0.000(4)
C11 0.013(3) 0.020(4) 0.021(4) 0.001(4) -0.001(3) -0.001(4)
C12 0.013(3) 0.022(4) 0.021(4) 0.000(4) -0.003(3) 0.000(4)
N13 0.069(8) 0.067(8) 0.073(8) 0.001(5) -0.002(6) 0.004(5)
N14 0.056(8) 0.055(7) 0.057(7) -0.006(5) 0.002(5) -0.002(5)
C13 0.067(8) 0.064(8) 0.074(8) -0.001(5) 0.000(6) 0.003(5)
C14 0.058(8) 0.060(7) 0.059(8) 0.000(5) -0.001(6) -0.005(5)

loop_
_atom_type_symbol
_atom_type_description
_atom_type_scat_dispersion_real
_atom_type_scat_dispersion_imag
_atom_type_scat_source
C C 0.0033 0.0016 'International Tables Vol C Tables 4.2.6.8 and 6.1.1.4'
H H 0.0000 0.0000 'International Tables Vol C Tables 4.2.6.8 and 6.1.1.4'
N N 0.0061 0.0033 'International Tables Vol C Tables 4.2.6.8 and 6.1.1.4'
S S 0.1246 0.1234 'International Tables Vol C Tables 4.2.6.8 and 6.1.1.4'
Fe Fe 0.3463 0.8444 'International Tables Vol C Tables 4.2.6.8 and 6.1.1.4'

loop_
_geom_angle_atom_site_label_1
_geom_angle_atom_site_label_2
_geom_angle_atom_site_label_3
_geom_angle
_geom_angle_site_symmetry_1
_geom_angle_site_symmetry_3
_geom_angle_publ_flag
S4 Fe1 S1 123.9(3) . . ?
S4 Fe1 S2 99.3(3) . . ?
S1 Fe1 S2 104.5(3) . . ?
S4 Fe1 S6 107.2(3) . . ?
S1 Fe1 S6 113.3(3) . . ?
S2 Fe1 S6 106.4(3) . . ?
S4 Fe1 Fe5 54.8(2) . . ?
S1 Fe1 Fe5 142.6(3) . . ?
S2 Fe1 Fe5 112.7(2) . . ?
S6 Fe1 Fe5 52.5(2) . . ?
S4 Fe1 Fe4 110.3(2) . . ?
S1 Fe1 Fe4 124.8(3) . . ?
S2 Fe1 Fe4 53.6(2) . . ?
S6 Fe1 Fe4 52.8(2) . . ?
Fe5 Fe1 Fe4 77.32(16) . . ?
S4 Fe1 Fe2 125.4(3) . . ?
S1 Fe1 Fe2 52.4(2) . . ?
S2 Fe1 Fe2 52.1(2) . . ?
S6 Fe1 Fe2 124.2(2) . . ?
Fe5 Fe1 Fe2 164.48(19) . . ?
Fe4 Fe1 Fe2 89.23(16) . . ?
S9 Fe2 S1 114.0(3) . . ?
S9 Fe2 S3 120.9(3) . . ?
S1 Fe2 S3 106.4(3) . . ?
S9 Fe2 S2 106.7(3) . . ?
S1 Fe2 S2 103.2(3) . . ?
S3 Fe2 S2 103.7(3) . . ?
S9 Fe2 Fe12 53.1(2) . . ?
S1 Fe2 Fe12 125.2(3) . . ?
S3 Fe2 Fe12 126.0(2) . . ?
S2 Fe2 Fe12 53.7(2) . . ?
S9 Fe2 Fe3 141.3(2) . . ?
S1 Fe2 Fe3 53.4(2) . . ?
S3 Fe2 Fe3 53.0(2) . . ?
S2 Fe2 Fe3 111.8(2) . . ?
Fe12 Fe2 Fe3 165.52(19) . . ?
S9 Fe2 Fe1 124.6(2) . . ?
S1 Fe2 Fe1 50.7(2) . . ?
S3 Fe2 Fe1 114.2(2) . . ?
S2 Fe2 Fe1 52.5(2) . . ?
Fe12 Fe2 Fe1 90.35(16) . . ?
Fe3 Fe2 Fe1 78.61(15) . . ?
S13 Fe3 S7 106.0(3) . . ?
S13 Fe3 S3 112.2(3) . . ?
S7 Fe3 S3 104.4(3) . . ?
S13 Fe3 S1 122.7(3) . . ?
S7 Fe3 S1 104.2(3) . . ?
S3 Fe3 S1 105.6(3) . . ?
S13 Fe3 Fe11 52.6(2) . . ?
S7 Fe3 Fe11 53.4(2) . . ?
S3 Fe3 Fe11 123.2(3) . . ?
S1 Fe3 Fe11 129.2(2) . . ?
S13 Fe3 Fe2 138.4(2) . . ?
S7 Fe3 Fe2 115.2(2) . . ?
S3 Fe3 Fe2 53.0(2) . . ?
S1 Fe3 Fe2 52.7(2) . . ?
Fe11 Fe3 Fe2 168.24(19) . . ?
S13 Fe3 Fe5 124.4(3) . 1_455 ?
S7 Fe3 Fe5 53.6(2) . 1_455 ?
S3 Fe3 Fe5 50.9(2) . 1_455 ?
S1 Fe3 Fe5 112.8(2) . 1_455 ?
Fe11 Fe3 Fe5 90.20(16) . 1_455 ?
Fe2 Fe3 Fe5 79.23(15) . 1_455 ?
S5 Fe4 S6 120.7(3) . . ?
S5 Fe4 S14 105.2(3) . . ?
S6 Fe4 S14 113.9(3) . . ?
S5 Fe4 S2 103.3(3) . . ?
S6 Fe4 S2 107.7(3) . . ?
S14 Fe4 S2 104.4(3) . . ?
S5 Fe4 Fe1 126.7(2) . . ?
S6 Fe4 Fe1 54.1(2) . . ?
S14 Fe4 Fe1 125.7(2) . . ?
S2 Fe4 Fe1 53.6(2) . . ?
S5 Fe4 Fe10 52.9(2) . . ?
S6 Fe4 Fe10 140.3(2) . . ?
S14 Fe4 Fe10 52.3(2) . . ?
S2 Fe4 Fe10 111.9(2) . . ?
Fe1 Fe4 Fe10 165.44(19) . . ?
S5 Fe4 Fe12 112.5(2) . . ?
S6 Fe4 Fe12 126.6(2) . . ?
S14 Fe4 Fe12 51.5(2) . . ?
S2 Fe4 Fe12 52.9(2) . . ?
Fe1 Fe4 Fe12 90.93(17) . . ?
Fe10 Fe4 Fe12 77.38(15) . . ?
S6 Fe5 S3 121.8(3) . 1_655 ?
S6 Fe5 S4 107.8(3) . . ?
S3 Fe5 S4 112.7(3) 1_655 . ?
S6 Fe5 S7 103.4(3) . 1_655 ?
S3 Fe5 S7 103.5(3) 1_655 1_655 ?
S4 Fe5 S7 105.9(3) . 1_655 ?
S6 Fe5 Fe1 55.3(2) . . ?
S3 Fe5 Fe1 141.3(3) 1_655 . ?
S4 Fe5 Fe1 52.5(2) . . ?
S7 Fe5 Fe1 114.8(2) 1_655 . ?
S6 Fe5 Fe8 113.6(2) . . ?
S3 Fe5 Fe8 124.0(3) 1_655 . ?
S4 Fe5 Fe8 52.3(2) . . ?
S7 Fe5 Fe8 53.7(2) 1_655 . ?
Fe1 Fe5 Fe8 78.30(16) . . ?
S6 Fe5 Fe3 125.7(3) . 1_655 ?
S3 Fe5 Fe3 52.5(2) 1_655 1_655 ?
S4 Fe5 Fe3 124.2(2) . 1_655 ?
S7 Fe5 Fe3 51.0(2) 1_655 1_655 ?
Fe1 Fe5 Fe3 165.63(19) . 1_655 ?
Fe8 Fe5 Fe3 89.33(16) . 1_655 ?
S9 Fe6 S10 106.5(3) . . ?
S9 Fe6 S5 122.7(3) . 1_455 ?
S10 Fe6 S5 113.5(3) . 1_455 ?
S9 Fe6 S8 103.7(3) . . ?
S10 Fe6 S8 104.8(3) . . ?
S5 Fe6 S8 103.7(3) 1_455 . ?
S9 Fe6 Fe12 53.7(2) . . ?
S10 Fe6 Fe12 52.8(2) . . ?
S5 Fe6 Fe12 140.9(3) 1_455 . ?
S8 Fe6 Fe12 115.1(2) . . ?
S9 Fe6 Fe7 112.8(2) . . ?
S10 Fe6 Fe7 52.3(2) . . ?
S5 Fe6 Fe7 123.9(2) 1_455 . ?
S8 Fe6 Fe7 52.6(2) . . ?
Fe12 Fe6 Fe7 79.51(16) . . ?
S9 Fe6 Fe10 127.4(2) . 1_455 ?
S10 Fe6 Fe10 123.7(2) . 1_455 ?
S5 Fe6 Fe10 51.6(2) 1_455 1_455 ?
S8 Fe6 Fe10 52.2(2) . 1_455 ?
Fe12 Fe6 Fe10 166.96(19) . 1_455 ?
Fe7 Fe6 Fe10 89.05(16) . 1_455 ?
S10 Fe7 S11 112.2(3) . 3_455 ?
S10 Fe7 S8 105.9(3) . . ?
S11 Fe7 S8 103.6(3) 3_455 . ?
S10 Fe7 S11 120.6(3) . . ?
S11 Fe7 S11 107.1(2) 3_455 . ?
S8 Fe7 S11 106.0(3) . . ?
S10 Fe7 Fe7 138.3(3) . 3_455 ?
S11 Fe7 Fe7 53.9(2) 3_455 3_455 ?
S8 Fe7 Fe7 115.4(3) . 3_455 ?
S11 Fe7 Fe7 53.2(2) . 3_455 ?
S10 Fe7 Fe6 52.5(2) . . ?
S11 Fe7 Fe6 123.1(2) 3_455 . ?
S8 Fe7 Fe6 53.6(2) . . ?
S11 Fe7 Fe6 128.2(2) . . ?
Fe7 Fe7 Fe6 168.8(3) 3_455 . ?
S10 Fe7 Fe9 124.9(3) . . ?
S11 Fe7 Fe9 50.3(2) 3_455 . ?
S8 Fe7 Fe9 53.4(2) . . ?
S11 Fe7 Fe9 114.4(2) . . ?
Fe7 Fe7 Fe9 79.30(19) 3_455 . ?
Fe6 Fe7 Fe9 90.96(16) . . ?
S4 Fe8 S15 121.0(3) . . ?
S4 Fe8 S16 111.3(3) . 1_655 ?
S15 Fe8 S16 106.4(3) . 1_655 ?
S4 Fe8 S7 107.0(3) . 1_655 ?
S15 Fe8 S7 106.1(3) . 1_655 ?
S16 Fe8 S7 103.6(3) 1_655 1_655 ?
S4 Fe8 Fe14 136.9(3) . . ?
S15 Fe8 Fe14 52.8(2) . . ?
S16 Fe8 Fe14 53.6(2) 1_655 . ?
S7 Fe8 Fe14 115.6(2) 1_655 . ?
S4 Fe8 Fe5 53.3(2) . . ?
S15 Fe8 Fe5 129.0(2) . . ?
S16 Fe8 Fe5 123.2(2) 1_655 . ?
S7 Fe8 Fe5 53.9(2) 1_655 . ?
Fe14 Fe8 Fe5 169.2(2) . . ?
S4 Fe8 Fe11 125.1(3) . 1_655 ?
S15 Fe8 Fe11 113.9(2) . 1_655 ?
S16 Fe8 Fe11 51.4(2) 1_655 1_655 ?
S7 Fe8 Fe11 52.3(2) 1_655 1_655 ?
Fe14 Fe8 Fe11 79.85(15) . 1_655 ?
Fe5 Fe8 Fe11 90.48(17) . 1_655 ?
S11 Fe9 S12 120.7(3) 3_455 3_355 ?
S11 Fe9 S12 113.7(3) 3_455 . ?
S12 Fe9 S12 107.3(3) 3_355 . ?
S11 Fe9 S8 104.6(3) 3_455 . ?
S12 Fe9 S8 103.9(3) 3_355 . ?
S12 Fe9 S8 104.9(3) . . ?
S11 Fe9 Fe9 140.3(3) 3_455 3_355 ?
S12 Fe9 Fe9 54.9(2) 3_355 3_355 ?
S12 Fe9 Fe9 52.5(2) . 3_355 ?
S8 Fe9 Fe9 114.8(3) . 3_355 ?
S11 Fe9 Fe10 123.9(3) 3_455 1_455 ?
S12 Fe9 Fe10 114.8(2) 3_355 1_455 ?
S12 Fe9 Fe10 51.8(2) . 1_455 ?
S8 Fe9 Fe10 53.2(2) . 1_455 ?
Fe9 Fe9 Fe10 79.56(19) 3_355 1_455 ?
S11 Fe9 Fe7 52.7(2) 3_455 . ?
S12 Fe9 Fe7 124.8(2) 3_355 . ?
S12 Fe9 Fe7 125.6(2) . . ?
S8 Fe9 Fe7 52.0(2) . . ?
Fe9 Fe9 Fe7 166.8(3) 3_355 . ?
Fe10 Fe9 Fe7 89.90(16) 1_455 . ?
S12 Fe10 S14 121.3(3) 1_655 . ?
S12 Fe10 S5 113.9(3) 1_655 . ?
S14 Fe10 S5 105.1(3) . . ?
S12 Fe10 S8 107.6(3) 1_655 1_655 ?
S14 Fe10 S8 103.5(3) . 1_655 ?
S5 Fe10 S8 103.5(3) . 1_655 ?
S12 Fe10 Fe4 138.2(2) 1_655 . ?
S14 Fe10 Fe4 53.0(2) . . ?
S5 Fe10 Fe4 52.2(2) . . ?
S8 Fe10 Fe4 113.9(2) 1_655 . ?
S12 Fe10 Fe9 53.9(2) 1_655 1_655 ?
S14 Fe10 Fe9 128.2(2) . 1_655 ?
S5 Fe10 Fe9 124.2(3) . 1_655 ?
S8 Fe10 Fe9 53.7(2) 1_655 1_655 ?
Fe4 Fe10 Fe9 167.38(19) . 1_655 ?
S12 Fe10 Fe6 126.6(2) 1_655 1_655 ?
S14 Fe10 Fe6 111.8(2) . 1_655 ?
S5 Fe10 Fe6 51.4(2) . 1_655 ?
S8 Fe10 Fe6 52.2(2) 1_655 1_655 ?
Fe4 Fe10 Fe6 78.81(15) . 1_655 ?
Fe9 Fe10 Fe6 90.08(16) 1_655 1_655 ?
S16 Fe11 S13 112.1(3) . . ?
S16 Fe11 S18 122.8(3) . . ?
S13 Fe11 S18 106.4(3) . . ?
S16 Fe11 S7 106.0(3) . . ?
S13 Fe11 S7 104.6(3) . . ?
S18 Fe11 S7 103.2(3) . . ?
S16 Fe11 Fe13 140.1(3) . . ?
S13 Fe11 Fe13 52.7(2) . . ?
S18 Fe11 Fe13 53.6(2) . . ?
S7 Fe11 Fe13 113.5(3) . . ?
S16 Fe11 Fe3 123.9(2) . . ?
S13 Fe11 Fe3 52.4(2) . . ?
S18 Fe11 Fe3 113.0(2) . . ?
S7 Fe11 Fe3 52.2(2) . . ?
Fe13 Fe11 Fe3 79.03(16) . . ?
S16 Fe11 Fe8 52.5(2) . 1_455 ?
S13 Fe11 Fe8 124.7(2) . 1_455 ?
S18 Fe11 Fe8 126.8(2) . 1_455 ?
S7 Fe11 Fe8 53.6(2) . 1_455 ?
Fe13 Fe11 Fe8 167.02(19) . 1_455 ?
Fe3 Fe11 Fe8 89.99(16) . 1_455 ?
S10 Fe12 S14 123.6(3) . . ?
S10 Fe12 S9 106.2(3) . . ?
S14 Fe12 S9 111.7(3) . . ?
S10 Fe12 S2 102.5(3) . . ?
S14 Fe12 S2 105.4(3) . . ?
S9 Fe12 S2 105.8(3) . . ?
S10 Fe12 Fe6 53.5(2) . . ?
S14 Fe12 Fe6 141.0(2) . . ?
S9 Fe12 Fe6 52.7(2) . . ?
S2 Fe12 Fe6 113.2(2) . . ?
S10 Fe12 Fe2 111.2(2) . . ?
S14 Fe12 Fe2 124.8(2) . . ?
S9 Fe12 Fe2 52.8(2) . . ?
S2 Fe12 Fe2 53.1(2) . . ?
Fe6 Fe12 Fe2 77.45(16) . . ?
S10 Fe12 Fe4 128.2(3) . . ?
S14 Fe12 Fe4 52.7(2) . . ?
S9 Fe12 Fe4 123.3(2) . . ?
S2 Fe12 Fe4 52.7(2) . . ?
Fe6 Fe12 Fe4 165.43(19) . . ?
Fe2 Fe12 Fe4 89.48(16) . . ?
S13 Fe13 S15 122.4(3) . . ?
S13 Fe13 S18 106.9(3) . . ?
S15 Fe13 S18 112.3(3) . . ?
S13 Fe13 S17 102.5(3) . . ?
S15 Fe13 S17 105.2(3) . . ?
S18 Fe13 S17 106.0(3) . . ?
S13 Fe13 Fe11 53.5(2) . . ?
S15 Fe13 Fe11 140.1(2) . . ?
S18 Fe13 Fe11 53.4(2) . . ?
S17 Fe13 Fe11 114.5(2) . . ?
S13 Fe13 Fe15 113.3(2) . . ?
S15 Fe13 Fe15 123.9(2) . . ?
S18 Fe13 Fe15 52.7(2) . . ?
S17 Fe13 Fe15 53.3(2) . . ?
Fe11 Fe13 Fe15 79.92(16) . . ?
S13 Fe13 Fe14 127.0(3) . . ?
S15 Fe13 Fe14 52.5(2) . . ?
S18 Fe13 Fe14 123.9(2) . . ?
S17 Fe13 Fe14 52.7(2) . . ?
Fe11 Fe13 Fe14 167.01(19) . . ?
Fe15 Fe13 Fe14 89.05(16) . . ?
S19 Fe14 S15 111.7(3) . . ?
S19 Fe14 S17 108.9(3) . . ?
S15 Fe14 S17 105.2(3) . . ?
S19 Fe14 S16 120.0(3) . 1_655 ?
S15 Fe14 S16 105.2(3) . 1_655 ?
S17 Fe14 S16 104.7(3) . 1_655 ?
S19 Fe14 Fe16 54.5(2) . . ?
S15 Fe14 Fe16 124.9(2) . . ?
S17 Fe14 Fe16 54.4(2) . . ?
S16 Fe14 Fe16 128.5(2) 1_655 . ?
S19 Fe14 Fe8 135.9(2) . . ?
S15 Fe14 Fe8 52.7(2) . . ?
S17 Fe14 Fe8 114.9(2) . . ?
S16 Fe14 Fe8 52.5(2) 1_655 . ?
Fe16 Fe14 Fe8 169.2(2) . . ?
S19 Fe14 Fe13 126.1(2) . . ?
S15 Fe14 Fe13 51.9(2) . . ?
S17 Fe14 Fe13 53.3(2) . . ?
S16 Fe14 Fe13 113.9(2) 1_655 . ?
Fe16 Fe14 Fe13 90.93(16) . . ?
Fe8 Fe14 Fe13 79.80(15) . . ?
S18 Fe15 S20 112.8(3) . 3_465 ?
S18 Fe15 S20 120.3(3) . . ?
S20 Fe15 S20 104.8(2) 3_465 . ?
S18 Fe15 S17 107.6(3) . . ?
S20 Fe15 S17 104.2(3) 3_465 . ?
S20 Fe15 S17 105.8(3) . . ?
S18 Fe15 Fe13 53.4(2) . . ?
S20 Fe15 Fe13 124.1(2) 3_465 . ?
S20 Fe15 Fe13 129.5(2) . . ?
S17 Fe15 Fe13 54.2(2) . . ?
S18 Fe15 Fe15 137.0(3) . 3_465 ?
S20 Fe15 Fe15 52.9(2) 3_465 3_465 ?
S20 Fe15 Fe15 52.0(2) . 3_465 ?
S17 Fe15 Fe15 115.1(3) . 3_465 ?
Fe13 Fe15 Fe15 169.1(3) . 3_465 ?
S18 Fe15 Fe16 125.3(2) . . ?
S20 Fe15 Fe16 50.9(2) 3_465 . ?
S20 Fe15 Fe16 114.4(2) . . ?
S17 Fe15 Fe16 53.3(2) . . ?
Fe13 Fe15 Fe16 90.52(16) . . ?
Fe15 Fe15 Fe16 80.01(19) 3_465 . ?
S20 Fe16 S19 120.0(3) 3_465 3_565 ?
S20 Fe16 S19 112.3(3) 3_465 . ?
S19 Fe16 S19 107.1(2) 3_565 . ?
S20 Fe16 S17 104.9(3) 3_465 . ?
S19 Fe16 S17 104.7(3) 3_565 . ?
S19 Fe16 S17 106.9(3) . . ?
S20 Fe16 Fe14 124.2(2) 3_465 . ?
S19 Fe16 Fe14 115.5(2) 3_565 . ?
S19 Fe16 Fe14 53.1(2) . . ?
S17 Fe16 Fe14 53.8(2) . . ?
S20 Fe16 Fe16 137.6(3) 3_465 3_565 ?
S19 Fe16 Fe16 54.7(2) 3_565 3_565 ?
S19 Fe16 Fe16 52.4(2) . 3_565 ?
S17 Fe16 Fe16 117.3(3) . 3_565 ?
Fe14 Fe16 Fe16 81.09(19) . 3_565 ?
S20 Fe16 Fe15 52.3(2) 3_465 . ?
S19 Fe16 Fe15 127.1(2) 3_565 . ?
S19 Fe16 Fe15 124.4(2) . . ?
S17 Fe16 Fe15 52.6(2) . . ?
Fe14 Fe16 Fe15 89.50(16) . . ?
Fe16 Fe16 Fe15 169.5(2) 3_565 . ?
Fe1 S1 Fe2 76.9(3) . . ?
Fe1 S1 Fe3 102.0(3) . . ?
Fe2 S1 Fe3 73.9(2) . . ?
Fe2 S2 Fe1 75.4(2) . . ?
Fe2 S2 Fe4 115.8(3) . . ?
Fe1 S2 Fe4 72.8(2) . . ?
Fe2 S2 Fe12 73.1(2) . . ?
Fe1 S2 Fe12 117.2(3) . . ?
Fe4 S2 Fe12 74.4(2) . . ?
Fe5 S3 Fe2 103.2(3) 1_455 . ?
Fe5 S3 Fe3 76.6(3) 1_455 . ?
Fe2 S3 Fe3 74.1(2) . . ?
Fe1 S4 Fe8 99.7(3) . . ?
Fe1 S4 Fe5 72.7(2) . . ?
Fe8 S4 Fe5 74.4(3) . . ?
Fe4 S5 Fe6 103.2(3) . 1_655 ?
Fe4 S5 Fe10 74.9(3) . . ?
Fe6 S5 Fe10 77.0(3) 1_655 . ?
Fe5 S6 Fe4 97.2(3) . . ?
Fe5 S6 Fe1 72.3(2) . . ?
Fe4 S6 Fe1 73.0(2) . . ?
Fe3 S7 Fe11 74.4(3) . . ?
Fe3 S7 Fe8 117.0(3) . 1_455 ?
Fe11 S7 Fe8 74.0(2) . 1_455 ?
Fe3 S7 Fe5 75.3(2) . 1_455 ?
Fe11 S7 Fe5 116.5(3) . 1_455 ?
Fe8 S7 Fe5 72.4(2) 1_455 1_455 ?
Fe7 S8 Fe10 117.3(3) . 1_455 ?
Fe7 S8 Fe6 73.8(2) . . ?
Fe10 S8 Fe6 75.7(2) 1_455 . ?
Fe7 S8 Fe9 74.6(2) . . ?
Fe10 S8 Fe9 73.1(2) 1_455 . ?
Fe6 S8 Fe9 117.3(3) . . ?
Fe6 S9 Fe2 98.1(3) . . ?
Fe6 S9 Fe12 73.6(2) . . ?
Fe2 S9 Fe12 74.2(2) . . ?
Fe12 S10 Fe7 101.9(3) . . ?
Fe12 S10 Fe6 73.7(2) . . ?
Fe7 S10 Fe6 75.3(3) . . ?
Fe9 S11 Fe7 77.0(3) 3_455 3_455 ?
Fe9 S11 Fe7 102.6(3) 3_455 . ?
Fe7 S11 Fe7 72.9(2) 3_455 . ?
Fe9 S12 Fe10 102.0(3) 3_355 1_455 ?
Fe9 S12 Fe9 72.7(3) 3_355 . ?
Fe10 S12 Fe9 74.4(2) 1_455 . ?
Fe13 S13 Fe3 101.0(3) . . ?
Fe13 S13 Fe11 73.8(2) . . ?
Fe3 S13 Fe11 75.0(3) . . ?
Fe12 S14 Fe10 100.3(3) . . ?
Fe12 S14 Fe4 75.8(2) . . ?
Fe10 S14 Fe4 74.7(2) . . ?
Fe13 S15 Fe8 103.1(3) . . ?
Fe13 S15 Fe14 75.5(2) . . ?
Fe8 S15 Fe14 74.5(2) . . ?
Fe11 S16 Fe8 76.1(3) . 1_455 ?
Fe11 S16 Fe14 102.8(3) . 1_455 ?
Fe8 S16 Fe14 73.9(2) 1_455 1_455 ?
Fe15 S17 Fe14 114.4(3) . . ?
Fe15 S17 Fe16 74.1(2) . . ?
Fe14 S17 Fe16 71.8(2) . . ?
Fe15 S17 Fe13 72.4(2) . . ?
Fe14 S17 Fe13 74.0(2) . . ?
Fe16 S17 Fe13 115.0(3) . . ?
Fe15 S18 Fe11 100.7(3) . . ?
Fe15 S18 Fe13 73.9(2) . . ?
Fe11 S18 Fe13 72.9(2) . . ?
Fe16 S19 Fe14 102.4(3) 3_565 . ?
Fe16 S19 Fe16 72.9(2) 3_565 . ?
Fe14 S19 Fe16 72.3(2) . . ?
Fe16 S20 Fe15 76.8(2) 3_465 3_465 ?
Fe16 S20 Fe15 104.8(3) 3_465 . ?
Fe15 S20 Fe15 75.2(2) 3_465 . ?
N6 Fe17 N3 96.5(7) . . ?
N6 Fe17 N1 94.6(8) . . ?
N3 Fe17 N1 162.3(8) . . ?
N6 Fe17 N2 94.4(8) . . ?
N3 Fe17 N2 88.3(8) . . ?
N1 Fe17 N2 77.2(7) . . ?
N6 Fe17 N5 76.9(7) . . ?
N3 Fe17 N5 96.3(8) . . ?
N1 Fe17 N5 99.6(7) . . ?
N2 Fe17 N5 170.6(8) . . ?
N6 Fe17 N4 164.3(8) . . ?
N3 Fe17 N4 78.3(7) . . ?
N1 Fe17 N4 94.3(8) . . ?
N2 Fe17 N4 100.2(8) . . ?
N5 Fe17 N4 88.8(8) . . ?
C1 N1 Fe17 109.3(14) . . ?
C1 N1 H1A 109.8 . . ?
Fe17 N1 H1A 109.8 . . ?
C1 N1 H1B 109.8 . . ?
Fe17 N1 H1B 109.8 . . ?
H1A N1 H1B 108.3 . . ?
C2 N2 Fe17 111.7(15) . . ?
C2 N2 H2A 109.3 . . ?
Fe17 N2 H2A 109.3 . . ?
C2 N2 H2B 109.3 . . ?
Fe17 N2 H2B 109.3 . . ?
H2A N2 H2B 107.9 . . ?
N1 C1 C2 109(2) . . ?
N1 C1 H1C 110.0 . . ?
C2 C1 H1C 110.0 . . ?
N1 C1 H1D 110.0 . . ?
C2 C1 H1D 110.0 . . ?
H1C C1 H1D 108.4 . . ?
N2 C2 C1 108(2) . . ?
N2 C2 H2C 110.0 . . ?
C1 C2 H2C 110.0 . . ?
N2 C2 H2D 110.0 . . ?
C1 C2 H2D 110.0 . . ?
H2C C2 H2D 108.4 . . ?
C3 N3 Fe17 111.1(14) . . ?
C3 N3 H3A 109.4 . . ?
Fe17 N3 H3A 109.4 . . ?
C3 N3 H3B 109.4 . . ?
Fe17 N3 H3B 109.4 . . ?
H3A N3 H3B 108.0 . . ?
C4 N4 Fe17 107.1(14) . . ?
C4 N4 H4A 110.3 . . ?
Fe17 N4 H4A 110.3 . . ?
C4 N4 H4B 110.3 . . ?
Fe17 N4 H4B 110.3 . . ?
H4A N4 H4B 108.6 . . ?
N3 C3 C4 105(2) . . ?
N3 C3 H3C 110.7 . . ?
C4 C3 H3C 110.7 . . ?
N3 C3 H3D 110.7 . . ?
C4 C3 H3D 110.7 . . ?
H3C C3 H3D 108.8 . . ?
N4 C4 C3 111(2) . . ?
N4 C4 H4C 109.4 . . ?
C3 C4 H4C 109.4 . . ?
N4 C4 H4D 109.4 . . ?
C3 C4 H4D 109.4 . . ?
H4C C4 H4D 108.0 . . ?
C5 N5 Fe17 108.4(14) . . ?
C5 N5 H5A 110.0 . . ?
Fe17 N5 H5A 110.0 . . ?
C5 N5 H5B 110.0 . . ?
Fe17 N5 H5B 110.0 . . ?
H5A N5 H5B 108.4 . . ?
C6 N6 Fe17 111.0(15) . . ?
C6 N6 H6A 109.4 . . ?
Fe17 N6 H6A 109.4 . . ?
C6 N6 H6B 109.4 . . ?
Fe17 N6 H6B 109.4 . . ?
H6A N6 H6B 108.0 . . ?
C6 C5 N5 113(2) . . ?
C6 C5 H5C 108.9 . . ?
N5 C5 H5C 108.9 . . ?
C6 C5 H5D 108.9 . . ?
N5 C5 H5D 108.9 . . ?
H5C C5 H5D 107.7 . . ?
C5 C6 N6 109(2) . . ?
C5 C6 H6C 109.9 . . ?
N6 C6 H6C 109.9 . . ?
C5 C6 H6D 109.9 . . ?
N6 C6 H6D 109.9 . . ?
H6C C6 H6D 108.3 . . ?
N12 Fe18 N9 94.0(8) . . ?
N12 Fe18 N10 95.0(8) . . ?
N9 Fe18 N10 77.8(7) . . ?
N12 Fe18 N7 163.5(8) . . ?
N9 Fe18 N7 93.6(8) . . ?
N10 Fe18 N7 100.9(8) . . ?
N12 Fe18 N8 87.7(8) . . ?
N9 Fe18 N8 95.9(8) . . ?
N10 Fe18 N8 173.2(8) . . ?
N7 Fe18 N8 76.9(7) . . ?
N12 Fe18 N11 81.0(8) . . ?
N9 Fe18 N11 166.5(8) . . ?
N10 Fe18 N11 90.1(8) . . ?
N7 Fe18 N11 94.5(8) . . ?
N8 Fe18 N11 96.4(8) . . ?
C7 N7 Fe18 108.7(15) . . ?
C7 N7 H7A 109.9 . . ?
Fe18 N7 H7A 109.9 . . ?
C7 N7 H7B 109.9 . . ?
Fe18 N7 H7B 109.9 . . ?
H7A N7 H7B 108.3 . . ?
C8 N8 Fe18 108.5(15) . . ?
C8 N8 H8A 110.0 . . ?
Fe18 N8 H8A 110.0 . . ?
C8 N8 H8B 110.0 . . ?
Fe18 N8 H8B 110.0 . . ?
H8A N8 H8B 108.4 . . ?
N7 C7 C8 110(2) . . ?
N7 C7 H7C 109.8 . . ?
C8 C7 H7C 109.8 . . ?
N7 C7 H7D 109.8 . . ?
C8 C7 H7D 109.8 . . ?
H7C C7 H7D 108.2 . . ?
N8 C8 C7 109(2) . . ?
N8 C8 H8C 109.8 . . ?
C7 C8 H8C 109.8 . . ?
N8 C8 H8D 109.8 . . ?
C7 C8 H8D 109.8 . . ?
H8C C8 H8D 108.2 . . ?
C9 N9 Fe18 110.6(14) . . ?
C9 N9 H9A 109.5 . . ?
Fe18 N9 H9A 109.5 . . ?
C9 N9 H9B 109.5 . . ?
Fe18 N9 H9B 109.5 . . ?
H9A N9 H9B 108.1 . . ?
C10 N10 Fe18 110.3(14) . . ?
C10 N10 H10A 109.6 . . ?
Fe18 N10 H10A 109.6 . . ?
C10 N10 H10B 109.6 . . ?
Fe18 N10 H10B 109.6 . . ?
H10A N10 H10B 108.1 . . ?
C10 C9 N9 110(2) . . ?
C10 C9 H9C 109.6 . . ?
N9 C9 H9C 109.6 . . ?
C10 C9 H9D 109.6 . . ?
N9 C9 H9D 109.6 . . ?
H9C C9 H9D 108.1 . . ?
C9 C10 N10 110(2) . . ?
C9 C10 H10C 109.8 . . ?
N10 C10 H10C 109.8 . . ?
C9 C10 H10D 109.8 . . ?
N10 C10 H10D 109.8 . . ?
H10C C10 H10D 108.2 . . ?
C11 N11 Fe18 109.5(15) . . ?
C11 N11 H11A 109.8 . . ?
Fe18 N11 H11A 109.8 . . ?
C11 N11 H11B 109.8 . . ?
Fe18 N11 H11B 109.8 . . ?
H11A N11 H11B 108.2 . . ?
C12 N12 Fe18 109.8(15) . . ?
C12 N12 H12A 109.7 . . ?
Fe18 N12 H12A 109.7 . . ?
C12 N12 H12B 109.7 . . ?
Fe18 N12 H12B 109.7 . . ?
H12A N12 H12B 108.2 . . ?
N11 C11 C12 116(2) . . ?
N11 C11 H11C 108.2 . . ?
C12 C11 H11C 108.2 . . ?
N11 C11 H11D 108.2 . . ?
C12 C11 H11D 108.2 . . ?
H11C C11 H11D 107.4 . . ?
C11 C12 N12 118(2) . . ?
C11 C12 H12C 107.8 . . ?
N12 C12 H12C 107.8 . . ?
C11 C12 H12D 107.8 . . ?
N12 C12 H12D 107.8 . . ?
H12C C12 H12D 107.1 . . ?
C13 N13 H13A 109.5 . . ?
C13 N13 H13B 109.5 . . ?
H13A N13 H13B 109.5 . . ?
C13 N13 H13C 109.5 . . ?
H13A N13 H13C 109.5 . . ?
H13B N13 H13C 109.5 . . ?
C14 N14 H14A 109.5 . . ?
C14 N14 H14B 109.5 . . ?
H14A N14 H14B 109.5 . . ?
C14 N14 H14C 109.5 . . ?
H14A N14 H14C 109.5 . . ?
H14B N14 H14C 109.5 . . ?
N13 C13 C14 97(3) . . ?
N13 C13 H13D 112.3 . . ?
C14 C13 H13D 112.3 . . ?
N13 C13 H13E 112.3 . . ?
C14 C13 H13E 112.3 . . ?
H13D C13 H13E 109.9 . . ?
N14 C14 C13 133(3) . . ?
N14 C14 H14D 104.0 . . ?
C13 C14 H14D 104.0 . . ?
N14 C14 H14E 104.0 . . ?
C13 C14 H14E 104.0 . . ?
H14D C14 H14E 105.5 . . ?

loop_
_geom_bond_atom_site_label_1
_geom_bond_atom_site_label_2
_geom_bond_distance
_geom_bond_site_symmetry_2
_geom_bond_publ_flag
Fe1 S4 2.238(8) . ?
Fe1 S1 2.240(8) . ?
Fe1 S2 2.311(8) . ?
Fe1 S6 2.324(8) . ?
Fe1 Fe5 2.693(6) . ?
Fe1 Fe4 2.742(5) . ?
Fe1 Fe2 2.819(6) . ?
Fe2 S9 2.276(8) . ?
Fe2 S1 2.292(8) . ?
Fe2 S3 2.299(8) . ?
Fe2 S2 2.300(8) . ?
Fe2 Fe12 2.750(6) . ?
Fe2 Fe3 2.770(5) . ?
Fe3 S13 2.264(8) . ?
Fe3 S7 2.265(8) . ?
Fe3 S3 2.300(8) . ?
Fe3 S1 2.316(8) . ?
Fe3 Fe11 2.760(6) . ?
Fe3 Fe5 2.819(6) 1_455 ?
Fe4 S5 2.272(8) . ?
Fe4 S6 2.285(7) . ?
Fe4 S14 2.298(8) . ?
Fe4 S2 2.311(8) . ?
Fe4 Fe10 2.776(5) . ?
Fe4 Fe12 2.800(6) . ?
Fe5 S6 2.242(8) . ?
Fe5 S3 2.247(8) 1_655 ?
Fe5 S4 2.304(8) . ?
Fe5 S7 2.346(8) 1_655 ?
Fe5 Fe8 2.769(5) . ?
Fe5 Fe3 2.819(6) 1_655 ?
Fe6 S9 2.255(8) . ?
Fe6 S10 2.276(8) . ?
Fe6 S5 2.286(8) 1_455 ?
Fe6 S8 2.325(8) . ?
Fe6 Fe12 2.719(5) . ?
Fe6 Fe7 2.777(6) . ?
Fe6 Fe10 2.852(6) 1_455 ?
Fe7 S10 2.270(8) . ?
Fe7 S11 2.295(8) 3_455 ?
Fe7 S8 2.297(8) . ?
Fe7 S11 2.318(8) . ?
Fe7 Fe7 2.741(8) 3_455 ?
Fe7 Fe9 2.810(6) . ?
Fe8 S4 2.275(8) . ?
Fe8 S15 2.280(8) . ?
Fe8 S16 2.284(8) 1_655 ?
Fe8 S7 2.342(8) 1_655 ?
Fe8 Fe14 2.764(5) . ?
Fe8 Fe11 2.796(6) 1_655 ?
Fe9 S11 2.219(8) 3_455 ?
Fe9 S12 2.260(8) 3_355 ?
Fe9 S12 2.330(8) . ?
Fe9 S8 2.340(8) . ?
Fe9 Fe9 2.720(8) 3_355 ?
Fe9 Fe10 2.777(5) 1_455 ?
Fe10 S12 2.265(8) 1_655 ?
Fe10 S14 2.279(8) . ?
Fe10 S5 2.294(8) . ?
Fe10 S8 2.324(8) 1_655 ?
Fe10 Fe9 2.777(5) 1_655 ?
Fe10 Fe6 2.852(6) 1_655 ?
Fe11 S16 2.250(8) . ?
Fe11 S13 2.270(8) . ?
Fe11 S18 2.279(7) . ?
Fe11 S7 2.302(8) . ?
Fe11 Fe13 2.712(5) . ?
Fe11 Fe8 2.796(6) 1_455 ?
Fe12 S10 2.256(8) . ?
Fe12 S14 2.260(8) . ?
Fe12 S9 2.285(8) . ?
Fe12 S2 2.318(8) . ?
Fe13 S13 2.248(8) . ?
Fe13 S15 2.267(8) . ?
Fe13 S18 2.285(8) . ?
Fe13 S17 2.326(8) . ?
Fe13 Fe15 2.734(5) . ?
Fe13 Fe14 2.788(6) . ?
Fe14 S19 2.278(7) . ?
Fe14 S15 2.286(8) . ?
Fe14 S17 2.306(8) . ?
Fe14 S16 2.314(7) 1_655 ?
Fe14 Fe16 2.713(5) . ?
Fe15 S18 2.263(7) . ?
Fe15 S20 2.265(8) 3_465 ?
Fe15 S20 2.293(8) . ?
Fe15 S17 2.301(8) . ?
Fe15 Fe15 2.780(7) 3_465 ?
Fe15 Fe16 2.786(6) . ?
Fe16 S20 2.222(8) 3_465 ?
Fe16 S19 2.252(7) 3_565 ?
Fe16 S19 2.319(8) . ?
Fe16 S17 2.324(8) . ?
Fe16 Fe16 2.716(8) 3_565 ?
S3 Fe5 2.247(8) 1_455 ?
S5 Fe6 2.286(8) 1_655 ?
S7 Fe8 2.342(8) 1_455 ?
S7 Fe5 2.347(8) 1_455 ?
S8 Fe10 2.324(8) 1_455 ?
S11 Fe9 2.219(8) 3_455 ?
S11 Fe7 2.295(8) 3_455 ?
S12 Fe9 2.260(8) 3_355 ?
S12 Fe10 2.265(8) 1_455 ?
S16 Fe8 2.284(8) 1_455 ?
S16 Fe14 2.314(7) 1_455 ?
S19 Fe16 2.252(7) 3_565 ?
S20 Fe16 2.222(8) 3_465 ?
S20 Fe15 2.265(8) 3_465 ?
Fe17 N6 2.18(2) . ?
Fe17 N3 2.19(2) . ?
Fe17 N1 2.22(2) . ?
Fe17 N2 2.22(2) . ?
Fe17 N5 2.23(2) . ?
Fe17 N4 2.25(2) . ?
N1 C1 1.47(3) . ?
N1 H1A 0.9200 . ?
N1 H1B 0.9200 . ?
N2 C2 1.45(3) . ?
N2 H2A 0.9200 . ?
N2 H2B 0.9200 . ?
C1 C2 1.52(3) . ?
C1 H1C 0.9900 . ?
C1 H1D 0.9900 . ?
C2 H2C 0.9900 . ?
C2 H2D 0.9900 . ?
N3 C3 1.47(3) . ?
N3 H3A 0.9200 . ?
N3 H3B 0.9200 . ?
N4 C4 1.49(3) . ?
N4 H4A 0.9200 . ?
N4 H4B 0.9200 . ?
C3 C4 1.53(3) . ?
C3 H3C 0.9900 . ?
C3 H3D 0.9900 . ?
C4 H4C 0.9900 . ?
C4 H4D 0.9900 . ?
N5 C5 1.47(3) . ?
N5 H5A 0.9200 . ?
N5 H5B 0.9200 . ?
N6 C6 1.45(3) . ?
N6 H6A 0.9200 . ?
N6 H6B 0.9200 . ?
C5 C6 1.42(3) . ?
C5 H5C 0.9900 . ?
C5 H5D 0.9900 . ?
C6 H6C 0.9900 . ?
C6 H6D 0.9900 . ?
Fe18 N12 2.13(2) . ?
Fe18 N9 2.21(2) . ?
Fe18 N10 2.24(2) . ?
Fe18 N7 2.24(2) . ?
Fe18 N8 2.24(2) . ?
Fe18 N11 2.26(2) . ?
N7 C7 1.40(3) . ?
N7 H7A 0.9200 . ?
N7 H7B 0.9200 . ?
N8 C8 1.44(3) . ?
N8 H8A 0.9200 . ?
N8 H8B 0.9200 . ?
C7 C8 1.51(3) . ?
C7 H7C 0.9900 . ?
C7 H7D 0.9900 . ?
C8 H8C 0.9900 . ?
C8 H8D 0.9900 . ?
N9 C9 1.49(3) . ?
N9 H9A 0.9200 . ?
N9 H9B 0.9200 . ?
N10 C10 1.52(3) . ?
N10 H10A 0.9200 . ?
N10 H10B 0.9200 . ?
C9 C10 1.48(3) . ?
C9 H9C 0.9900 . ?
C9 H9D 0.9900 . ?
C10 H10C 0.9900 . ?
C10 H10D 0.9900 . ?
N11 C11 1.44(3) . ?
N11 H11A 0.9200 . ?
N11 H11B 0.9200 . ?
N12 C12 1.49(3) . ?
N12 H12A 0.9200 . ?
N12 H12B 0.9200 . ?
C11 C12 1.45(3) . ?
C11 H11C 0.9900 . ?
C11 H11D 0.9900 . ?
C12 H12C 0.9900 . ?
C12 H12D 0.9900 . ?
N13 C13 1.36(4) . ?
N13 H13A 0.9100 . ?
N13 H13B 0.9100 . ?
N13 H13C 0.9100 . ?
N14 C14 1.46(4) . ?
N14 H14A 0.9100 . ?
N14 H14B 0.9100 . ?
N14 H14C 0.9100 . ?
C13 C14 1.71(5) . ?
C13 H13D 0.9900 . ?
C13 H13E 0.9900 . ?
C14 H14D 0.9900 . ?
C14 H14E 0.9900 . ?

loop_
_geom_torsion_atom_site_label_1
_geom_torsion_atom_site_label_2
_geom_torsion_atom_site_label_3
_geom_torsion_atom_site_label_4
_geom_torsion
_geom_torsion_site_symmetry_1
_geom_torsion_site_symmetry_2
_geom_torsion_site_symmetry_3
_geom_torsion_site_symmetry_4
_geom_torsion_publ_flag
S4 Fe1 Fe2 S9 -157.3(3) . . . . ?
S1 Fe1 Fe2 S9 94.3(4) . . . . ?
S2 Fe1 Fe2 S9 -84.9(3) . . . . ?
S6 Fe1 Fe2 S9 -0.4(4) . . . . ?
Fe5 Fe1 Fe2 S9 -72.4(8) . . . . ?
Fe4 Fe1 Fe2 S9 -42.7(3) . . . . ?
S4 Fe1 Fe2 S1 108.4(4) . . . . ?
S2 Fe1 Fe2 S1 -179.2(3) . . . . ?
S6 Fe1 Fe2 S1 -94.7(4) . . . . ?
Fe5 Fe1 Fe2 S1 -166.7(8) . . . . ?
Fe4 Fe1 Fe2 S1 -137.0(3) . . . . ?
S4 Fe1 Fe2 S3 16.6(4) . . . . ?
S1 Fe1 Fe2 S3 -91.8(3) . . . . ?
S2 Fe1 Fe2 S3 89.0(3) . . . . ?
S6 Fe1 Fe2 S3 173.5(3) . . . . ?
Fe5 Fe1 Fe2 S3 101.5(7) . . . . ?
Fe4 Fe1 Fe2 S3 131.2(3) . . . . ?
S4 Fe1 Fe2 S2 -72.4(4) . . . . ?
S1 Fe1 Fe2 S2 179.2(3) . . . . ?
S6 Fe1 Fe2 S2 84.5(3) . . . . ?
Fe5 Fe1 Fe2 S2 12.5(7) . . . . ?
Fe4 Fe1 Fe2 S2 42.2(2) . . . . ?
S4 Fe1 Fe2 Fe12 -113.8(3) . . . . ?
S1 Fe1 Fe2 Fe12 137.8(3) . . . . ?
S2 Fe1 Fe2 Fe12 -41.4(2) . . . . ?
S6 Fe1 Fe2 Fe12 43.1(3) . . . . ?
Fe5 Fe1 Fe2 Fe12 -28.9(7) . . . . ?
Fe4 Fe1 Fe2 Fe12 0.78(14) . . . . ?
S4 Fe1 Fe2 Fe3 56.8(3) . . . . ?
S1 Fe1 Fe2 Fe3 -51.7(3) . . . . ?
S2 Fe1 Fe2 Fe3 129.2(3) . . . . ?
S6 Fe1 Fe2 Fe3 -146.3(3) . . . . ?
Fe5 Fe1 Fe2 Fe3 141.6(7) . . . . ?
Fe4 Fe1 Fe2 Fe3 171.35(16) . . . . ?
S9 Fe2 Fe3 S13 177.2(4) . . . . ?
S1 Fe2 Fe3 S13 -99.5(4) . . . . ?
S3 Fe2 Fe3 S13 82.2(4) . . . . ?
S2 Fe2 Fe3 S13 -8.9(5) . . . . ?
Fe12 Fe2 Fe3 S13 -9.4(9) . . . . ?
Fe1 Fe2 Fe3 S13 -50.4(4) . . . . ?
S9 Fe2 Fe3 S7 5.6(5) . . . . ?
S1 Fe2 Fe3 S7 89.0(3) . . . . ?
S3 Fe2 Fe3 S7 -89.4(3) . . . . ?
S2 Fe2 Fe3 S7 179.6(3) . . . . ?
Fe12 Fe2 Fe3 S7 179.0(7) . . . . ?
Fe1 Fe2 Fe3 S7 138.1(3) . . . . ?
S9 Fe2 Fe3 S3 95.0(4) . . . . ?
S1 Fe2 Fe3 S3 178.4(4) . . . . ?
S2 Fe2 Fe3 S3 -91.0(3) . . . . ?
Fe12 Fe2 Fe3 S3 -91.6(8) . . . . ?
Fe1 Fe2 Fe3 S3 -132.5(3) . . . . ?
S9 Fe2 Fe3 S1 -83.4(4) . . . . ?
S3 Fe2 Fe3 S1 -178.4(4) . . . . ?
S2 Fe2 Fe3 S1 90.6(3) . . . . ?
Fe12 Fe2 Fe3 S1 90.0(8) . . . . ?
Fe1 Fe2 Fe3 S1 49.1(2) . . . . ?
S9 Fe2 Fe3 Fe11 20.1(11) . . . . ?
S1 Fe2 Fe3 Fe11 103.5(9) . . . . ?
S3 Fe2 Fe3 Fe11 -74.9(9) . . . . ?
S2 Fe2 Fe3 Fe11 -166.0(9) . . . . ?
Fe12 Fe2 Fe3 Fe11 -166.5(8) . . . . ?
Fe1 Fe2 Fe3 Fe11 152.6(9) . . . . ?
S9 Fe2 Fe3 Fe5 46.4(4) . . . 1_455 ?
S1 Fe2 Fe3 Fe5 129.8(3) . . . 1_455 ?
S3 Fe2 Fe3 Fe5 -48.6(2) . . . 1_455 ?
S2 Fe2 Fe3 Fe5 -139.6(2) . . . 1_455 ?
Fe12 Fe2 Fe3 Fe5 -140.1(7) . . . 1_455 ?
Fe1 Fe2 Fe3 Fe5 178.90(16) . . . 1_455 ?
S4 Fe1 Fe4 S5 7.7(4) . . . . ?
S1 Fe1 Fe4 S5 -161.2(3) . . . . ?
S2 Fe1 Fe4 S5 -78.9(4) . . . . ?
S6 Fe1 Fe4 S5 104.3(4) . . . . ?
Fe5 Fe1 Fe4 S5 52.1(3) . . . . ?
Fe2 Fe1 Fe4 S5 -120.0(3) . . . . ?
S4 Fe1 Fe4 S6 -96.6(3) . . . . ?
S1 Fe1 Fe4 S6 94.5(4) . . . . ?
S2 Fe1 Fe4 S6 176.8(3) . . . . ?
Fe5 Fe1 Fe4 S6 -52.2(2) . . . . ?
Fe2 Fe1 Fe4 S6 135.6(3) . . . . ?
S4 Fe1 Fe4 S14 167.9(3) . . . . ?
S1 Fe1 Fe4 S14 -1.0(5) . . . . ?
S2 Fe1 Fe4 S14 81.3(4) . . . . ?
S6 Fe1 Fe4 S14 -95.5(4) . . . . ?
Fe5 Fe1 Fe4 S14 -147.6(3) . . . . ?
Fe2 Fe1 Fe4 S14 40.2(3) . . . . ?
S4 Fe1 Fe4 S2 86.6(3) . . . . ?
S1 Fe1 Fe4 S2 -82.3(4) . . . . ?
S6 Fe1 Fe4 S2 -176.8(3) . . . . ?
Fe5 Fe1 Fe4 S2 131.0(3) . . . . ?
Fe2 Fe1 Fe4 S2 -41.2(2) . . . . ?
S4 Fe1 Fe4 Fe10 90.8(8) . . . . ?
S1 Fe1 Fe4 Fe10 -78.1(8) . . . . ?
S2 Fe1 Fe4 Fe10 4.2(8) . . . . ?
S6 Fe1 Fe4 Fe10 -172.6(8) . . . . ?
Fe5 Fe1 Fe4 Fe10 135.2(8) . . . . ?
Fe2 Fe1 Fe4 Fe10 -37.0(8) . . . . ?
S4 Fe1 Fe4 Fe12 127.0(3) . . . . ?
S1 Fe1 Fe4 Fe12 -41.9(3) . . . . ?
S2 Fe1 Fe4 Fe12 40.4(2) . . . . ?
S6 Fe1 Fe4 Fe12 -136.4(3) . . . . ?
Fe5 Fe1 Fe4 Fe12 171.42(16) . . . . ?
Fe2 Fe1 Fe4 Fe12 -0.77(14) . . . . ?
S4 Fe1 Fe5 S6 179.0(4) . . . . ?
S1 Fe1 Fe5 S6 -79.5(5) . . . . ?
S2 Fe1 Fe5 S6 93.7(3) . . . . ?
Fe4 Fe1 Fe5 S6 52.5(2) . . . . ?
Fe2 Fe1 Fe5 S6 83.1(7) . . . . ?
S4 Fe1 Fe5 S3 79.7(4) . . . 1_655 ?
S1 Fe1 Fe5 S3 -178.8(5) . . . 1_655 ?
S2 Fe1 Fe5 S3 -5.6(5) . . . 1_655 ?
S6 Fe1 Fe5 S3 -99.3(5) . . . 1_655 ?
Fe4 Fe1 Fe5 S3 -46.7(4) . . . 1_655 ?
Fe2 Fe1 Fe5 S3 -16.2(10) . . . 1_655 ?
S1 Fe1 Fe5 S4 101.5(5) . . . . ?
S2 Fe1 Fe5 S4 -85.3(3) . . . . ?
S6 Fe1 Fe5 S4 -179.0(4) . . . . ?
Fe4 Fe1 Fe5 S4 -126.5(3) . . . . ?
Fe2 Fe1 Fe5 S4 -96.0(8) . . . . ?
S4 Fe1 Fe5 S7 -91.5(3) . . . 1_655 ?
S1 Fe1 Fe5 S7 10.0(5) . . . 1_655 ?
S2 Fe1 Fe5 S7 -176.8(3) . . . 1_655 ?
S6 Fe1 Fe5 S7 89.5(3) . . . 1_655 ?
Fe4 Fe1 Fe5 S7 142.0(3) . . . 1_655 ?
Fe2 Fe1 Fe5 S7 172.5(7) . . . 1_655 ?
S4 Fe1 Fe5 Fe8 -51.1(2) . . . . ?
S1 Fe1 Fe5 Fe8 50.4(4) . . . . ?
S2 Fe1 Fe5 Fe8 -136.4(2) . . . . ?
S6 Fe1 Fe5 Fe8 129.9(3) . . . . ?
Fe4 Fe1 Fe5 Fe8 -177.57(17) . . . . ?
Fe2 Fe1 Fe5 Fe8 -147.1(7) . . . . ?
S4 Fe1 Fe5 Fe3 -82.2(8) . . . 1_655 ?
S1 Fe1 Fe5 Fe3 19.3(10) . . . 1_655 ?
S2 Fe1 Fe5 Fe3 -167.5(7) . . . 1_655 ?
S6 Fe1 Fe5 Fe3 98.8(8) . . . 1_655 ?
Fe4 Fe1 Fe5 Fe3 151.4(8) . . . 1_655 ?
Fe2 Fe1 Fe5 Fe3 -178.1(6) . . . 1_655 ?
S9 Fe6 Fe7 S10 93.7(3) . . . . ?
S5 Fe6 Fe7 S10 -95.1(4) 1_455 . . . ?
S8 Fe6 Fe7 S10 -176.2(3) . . . . ?
Fe12 Fe6 Fe7 S10 50.6(2) . . . . ?
Fe10 Fe6 Fe7 S10 -135.6(3) 1_455 . . . ?
S9 Fe6 Fe7 S11 -172.5(3) . . . 3_455 ?
S10 Fe6 Fe7 S11 93.9(4) . . . 3_455 ?
S5 Fe6 Fe7 S11 -1.2(4) 1_455 . . 3_455 ?
S8 Fe6 Fe7 S11 -82.3(4) . . . 3_455 ?
Fe12 Fe6 Fe7 S11 144.5(3) . . . 3_455 ?
Fe10 Fe6 Fe7 S11 -41.8(3) 1_455 . . 3_455 ?
S9 Fe6 Fe7 S8 -90.1(3) . . . . ?
S10 Fe6 Fe7 S8 176.2(3) . . . . ?
S5 Fe6 Fe7 S8 81.2(3) 1_455 . . . ?
Fe12 Fe6 Fe7 S8 -133.2(3) . . . . ?
Fe10 Fe6 Fe7 S8 40.6(2) 1_455 . . . ?
S9 Fe6 Fe7 S11 -8.6(4) . . . . ?
S10 Fe6 Fe7 S11 -102.2(4) . . . . ?
S5 Fe6 Fe7 S11 162.7(4) 1_455 . . . ?
S8 Fe6 Fe7 S11 81.5(4) . . . . ?
Fe12 Fe6 Fe7 S11 -51.6(3) . . . . ?
Fe10 Fe6 Fe7 S11 122.1(3) 1_455 . . . ?
S9 Fe6 Fe7 Fe7 -101.4(13) . . . 3_455 ?
S10 Fe6 Fe7 Fe7 164.9(13) . . . 3_455 ?
S5 Fe6 Fe7 Fe7 69.9(13) 1_455 . . 3_455 ?
S8 Fe6 Fe7 Fe7 -11.3(13) . . . 3_455 ?
Fe12 Fe6 Fe7 Fe7 -144.4(13) . . . 3_455 ?
Fe10 Fe6 Fe7 Fe7 29.3(13) 1_455 . . 3_455 ?
S9 Fe6 Fe7 Fe9 -131.2(3) . . . . ?
S10 Fe6 Fe7 Fe9 135.1(3) . . . . ?
S5 Fe6 Fe7 Fe9 40.1(3) 1_455 . . . ?
S8 Fe6 Fe7 Fe9 -41.1(2) . . . . ?
Fe12 Fe6 Fe7 Fe9 -174.23(15) . . . . ?
Fe10 Fe6 Fe7 Fe9 -0.52(15) 1_455 . . . ?
S6 Fe5 Fe8 S4 94.8(3) . . . . ?
S3 Fe5 Fe8 S4 -93.9(4) 1_655 . . . ?
S7 Fe5 Fe8 S4 -175.6(3) 1_655 . . . ?
Fe1 Fe5 Fe8 S4 51.3(2) . . . . ?
Fe3 Fe5 Fe8 S4 -136.1(3) 1_655 . . . ?
S6 Fe5 Fe8 S15 -8.1(4) . . . . ?
S3 Fe5 Fe8 S15 163.2(4) 1_655 . . . ?
S4 Fe5 Fe8 S15 -102.9(4) . . . . ?
S7 Fe5 Fe8 S15 81.5(4) 1_655 . . . ?
Fe1 Fe5 Fe8 S15 -51.6(3) . . . . ?
Fe3 Fe5 Fe8 S15 121.0(3) 1_655 . . . ?
S6 Fe5 Fe8 S16 -172.2(3) . . . 1_655 ?
S3 Fe5 Fe8 S16 -0.9(4) 1_655 . . 1_655 ?
S4 Fe5 Fe8 S16 93.0(4) . . . 1_655 ?
S7 Fe5 Fe8 S16 -82.5(3) 1_655 . . 1_655 ?
Fe1 Fe5 Fe8 S16 144.3(3) . . . 1_655 ?
Fe3 Fe5 Fe8 S16 -43.0(3) 1_655 . . 1_655 ?
S6 Fe5 Fe8 S7 -89.6(3) . . . 1_655 ?
S3 Fe5 Fe8 S7 81.7(4) 1_655 . . 1_655 ?
S4 Fe5 Fe8 S7 175.6(3) . . . 1_655 ?
Fe1 Fe5 Fe8 S7 -133.1(3) . . . 1_655 ?
Fe3 Fe5 Fe8 S7 39.5(2) 1_655 . . 1_655 ?
S6 Fe5 Fe8 Fe14 -103.4(11) . . . . ?
S3 Fe5 Fe8 Fe14 67.9(11) 1_655 . . . ?
S4 Fe5 Fe8 Fe14 161.8(11) . . . . ?
S7 Fe5 Fe8 Fe14 -13.8(11) 1_655 . . . ?
Fe1 Fe5 Fe8 Fe14 -146.9(11) . . . . ?
Fe3 Fe5 Fe8 Fe14 25.7(11) 1_655 . . . ?
S6 Fe5 Fe8 Fe11 -129.9(3) . . . 1_655 ?
S3 Fe5 Fe8 Fe11 41.4(3) 1_655 . . 1_655 ?
S4 Fe5 Fe8 Fe11 135.3(3) . . . 1_655 ?
S7 Fe5 Fe8 Fe11 -40.3(2) 1_655 . . 1_655 ?
Fe1 Fe5 Fe8 Fe11 -173.42(17) . . . 1_655 ?
Fe3 Fe5 Fe8 Fe11 -0.78(14) 1_655 . . 1_655 ?
S10 Fe7 Fe9 S11 -91.1(4) . . . 3_455 ?
S8 Fe7 Fe9 S11 -175.3(3) . . . 3_455 ?
S11 Fe7 Fe9 S11 92.5(3) . . . 3_455 ?
Fe7 Fe7 Fe9 S11 51.6(3) 3_455 . . 3_455 ?
Fe6 Fe7 Fe9 S11 -134.1(3) . . . 3_455 ?
S10 Fe7 Fe9 S12 164.2(3) . . . 3_355 ?
S11 Fe7 Fe9 S12 -104.7(4) 3_455 . . 3_355 ?
S8 Fe7 Fe9 S12 80.1(3) . . . 3_355 ?
S11 Fe7 Fe9 S12 -12.2(4) . . . 3_355 ?
Fe7 Fe7 Fe9 S12 -53.1(3) 3_455 . . 3_355 ?
Fe6 Fe7 Fe9 S12 121.2(3) . . . 3_355 ?
S10 Fe7 Fe9 S12 3.3(4) . . . . ?
S11 Fe7 Fe9 S12 94.3(4) 3_455 . . . ?
S8 Fe7 Fe9 S12 -80.9(3) . . . . ?
S11 Fe7 Fe9 S12 -173.2(3) . . . . ?
Fe7 Fe7 Fe9 S12 145.9(3) 3_455 . . . ?
Fe6 Fe7 Fe9 S12 -39.7(3) . . . . ?
S10 Fe7 Fe9 S8 84.2(4) . . . . ?
S11 Fe7 Fe9 S8 175.3(3) 3_455 . . . ?
S11 Fe7 Fe9 S8 -92.2(3) . . . . ?
Fe7 Fe7 Fe9 S8 -133.2(3) 3_455 . . . ?
Fe6 Fe7 Fe9 S8 41.2(2) . . . . ?
S10 Fe7 Fe9 Fe9 80.2(12) . . . 3_355 ?
S11 Fe7 Fe9 Fe9 171.3(12) 3_455 . . 3_355 ?
S8 Fe7 Fe9 Fe9 -4.0(11) . . . 3_355 ?
S11 Fe7 Fe9 Fe9 -96.2(11) . . . 3_355 ?
Fe7 Fe7 Fe9 Fe9 -137.1(11) 3_455 . . 3_355 ?
Fe6 Fe7 Fe9 Fe9 37.2(11) . . . 3_355 ?
S10 Fe7 Fe9 Fe10 43.5(3) . . . 1_455 ?
S11 Fe7 Fe9 Fe10 134.6(3) 3_455 . . 1_455 ?
S8 Fe7 Fe9 Fe10 -40.7(2) . . . 1_455 ?
S11 Fe7 Fe9 Fe10 -132.9(2) . . . 1_455 ?
Fe7 Fe7 Fe9 Fe10 -173.82(19) 3_455 . . 1_455 ?
Fe6 Fe7 Fe9 Fe10 0.53(16) . . . 1_455 ?
S5 Fe4 Fe10 S12 84.4(4) . . . 1_655 ?
S6 Fe4 Fe10 S12 179.7(4) . . . 1_655 ?
S14 Fe4 Fe10 S12 -97.7(4) . . . 1_655 ?
S2 Fe4 Fe10 S12 -6.0(5) . . . 1_655 ?
Fe1 Fe4 Fe10 S12 -9.7(10) . . . 1_655 ?
Fe12 Fe4 Fe10 S12 -46.9(4) . . . 1_655 ?
S5 Fe4 Fe10 S14 -177.9(4) . . . . ?
S6 Fe4 Fe10 S14 -82.6(4) . . . . ?
S2 Fe4 Fe10 S14 91.6(3) . . . . ?
Fe1 Fe4 Fe10 S14 88.0(8) . . . . ?
Fe12 Fe4 Fe10 S14 50.7(2) . . . . ?
S6 Fe4 Fe10 S5 95.3(4) . . . . ?
S14 Fe4 Fe10 S5 177.9(4) . . . . ?
S2 Fe4 Fe10 S5 -90.4(3) . . . . ?
Fe1 Fe4 Fe10 S5 -94.1(8) . . . . ?
Fe12 Fe4 Fe10 S5 -131.3(3) . . . . ?
S5 Fe4 Fe10 S8 -88.8(3) . . . 1_655 ?
S6 Fe4 Fe10 S8 6.5(5) . . . 1_655 ?
S14 Fe4 Fe10 S8 89.1(3) . . . 1_655 ?
S2 Fe4 Fe10 S8 -179.3(3) . . . 1_655 ?
Fe1 Fe4 Fe10 S8 177.1(7) . . . 1_655 ?
Fe12 Fe4 Fe10 S8 139.8(3) . . . 1_655 ?
S5 Fe4 Fe10 Fe9 -77.9(9) . . . 1_655 ?
S6 Fe4 Fe10 Fe9 17.4(11) . . . 1_655 ?
S14 Fe4 Fe10 Fe9 100.0(9) . . . 1_655 ?
S2 Fe4 Fe10 Fe9 -168.4(8) . . . 1_655 ?
Fe1 Fe4 Fe10 Fe9 -172.0(7) . . . 1_655 ?
Fe12 Fe4 Fe10 Fe9 150.7(9) . . . 1_655 ?
S5 Fe4 Fe10 Fe6 -49.3(2) . . . 1_655 ?
S6 Fe4 Fe10 Fe6 46.0(4) . . . 1_655 ?
S14 Fe4 Fe10 Fe6 128.6(3) . . . 1_655 ?
S2 Fe4 Fe10 Fe6 -139.8(2) . . . 1_655 ?
Fe1 Fe4 Fe10 Fe6 -143.4(8) . . . 1_655 ?
Fe12 Fe4 Fe10 Fe6 179.35(16) . . . 1_655 ?
S13 Fe3 Fe11 S16 -93.2(4) . . . . ?
S7 Fe3 Fe11 S16 84.2(4) . . . . ?
S3 Fe3 Fe11 S16 0.8(4) . . . . ?
S1 Fe3 Fe11 S16 162.1(3) . . . . ?
Fe2 Fe3 Fe11 S16 67.8(10) . . . . ?
Fe5 Fe3 Fe11 S16 42.0(3) 1_455 . . . ?
S7 Fe3 Fe11 S13 177.4(4) . . . . ?
S3 Fe3 Fe11 S13 93.9(4) . . . . ?
S1 Fe3 Fe11 S13 -104.7(4) . . . . ?
Fe2 Fe3 Fe11 S13 161.0(10) . . . . ?
Fe5 Fe3 Fe11 S13 135.2(3) 1_455 . . . ?
S13 Fe3 Fe11 S18 93.5(3) . . . . ?
S7 Fe3 Fe11 S18 -89.2(3) . . . . ?
S3 Fe3 Fe11 S18 -172.6(3) . . . . ?
S1 Fe3 Fe11 S18 -11.3(4) . . . . ?
Fe2 Fe3 Fe11 S18 -105.6(9) . . . . ?
Fe5 Fe3 Fe11 S18 -131.4(3) 1_455 . . . ?
S13 Fe3 Fe11 S7 -177.4(4) . . . . ?
S3 Fe3 Fe11 S7 -83.4(4) . . . . ?
S1 Fe3 Fe11 S7 77.9(4) . . . . ?
Fe2 Fe3 Fe11 S7 -16.4(9) . . . . ?
Fe5 Fe3 Fe11 S7 -42.2(2) 1_455 . . . ?
S13 Fe3 Fe11 Fe13 51.0(2) . . . . ?
S7 Fe3 Fe11 Fe13 -131.6(3) . . . . ?
S3 Fe3 Fe11 Fe13 145.0(3) . . . . ?
S1 Fe3 Fe11 Fe13 -53.7(3) . . . . ?
Fe2 Fe3 Fe11 Fe13 -148.0(9) . . . . ?
Fe5 Fe3 Fe11 Fe13 -173.82(17) 1_455 . . . ?
S13 Fe3 Fe11 Fe8 -135.9(3) . . . 1_455 ?
S7 Fe3 Fe11 Fe8 41.4(2) . . . 1_455 ?
S3 Fe3 Fe11 Fe8 -42.0(3) . . . 1_455 ?
S1 Fe3 Fe11 Fe8 119.3(3) . . . 1_455 ?
Fe2 Fe3 Fe11 Fe8 25.1(9) . . . 1_455 ?
Fe5 Fe3 Fe11 Fe8 -0.78(14) 1_455 . . 1_455 ?
S9 Fe6 Fe12 S10 -178.8(4) . . . . ?
S5 Fe6 Fe12 S10 82.0(4) 1_455 . . . ?
S8 Fe6 Fe12 S10 -89.9(3) . . . . ?
Fe7 Fe6 Fe12 S10 -50.1(2) . . . . ?
Fe10 Fe6 Fe12 S10 -79.1(9) 1_455 . . . ?
S9 Fe6 Fe12 S14 -78.4(4) . . . . ?
S10 Fe6 Fe12 S14 100.4(5) . . . . ?
S5 Fe6 Fe12 S14 -177.6(5) 1_455 . . . ?
S8 Fe6 Fe12 S14 10.5(5) . . . . ?
Fe7 Fe6 Fe12 S14 50.3(4) . . . . ?
Fe10 Fe6 Fe12 S14 21.2(11) 1_455 . . . ?
S10 Fe6 Fe12 S9 178.8(4) . . . . ?
S5 Fe6 Fe12 S9 -99.2(4) 1_455 . . . ?
S8 Fe6 Fe12 S9 88.9(3) . . . . ?
Fe7 Fe6 Fe12 S9 128.7(3) . . . . ?
Fe10 Fe6 Fe12 S9 99.7(9) 1_455 . . . ?
S9 Fe6 Fe12 S2 92.6(3) . . . . ?
S10 Fe6 Fe12 S2 -88.6(3) . . . . ?
S5 Fe6 Fe12 S2 -6.6(5) 1_455 . . . ?
S8 Fe6 Fe12 S2 -178.5(3) . . . . ?
Fe7 Fe6 Fe12 S2 -138.7(2) . . . . ?
Fe10 Fe6 Fe12 S2 -167.7(8) 1_455 . . . ?
S9 Fe6 Fe12 Fe2 52.4(2) . . . . ?
S10 Fe6 Fe12 Fe2 -128.8(3) . . . . ?
S5 Fe6 Fe12 Fe2 -46.8(4) 1_455 . . . ?
S8 Fe6 Fe12 Fe2 141.3(3) . . . . ?
Fe7 Fe6 Fe12 Fe2 -178.89(16) . . . . ?
Fe10 Fe6 Fe12 Fe2 152.1(8) 1_455 . . . ?
S9 Fe6 Fe12 Fe4 79.1(8) . . . . ?
S10 Fe6 Fe12 Fe4 -102.1(8) . . . . ?
S5 Fe6 Fe12 Fe4 -20.1(10) 1_455 . . . ?
S8 Fe6 Fe12 Fe4 168.0(7) . . . . ?
Fe7 Fe6 Fe12 Fe4 -152.2(7) . . . . ?
Fe10 Fe6 Fe12 Fe4 178.8(6) 1_455 . . . ?
S9 Fe2 Fe12 S10 -94.6(3) . . . . ?
S1 Fe2 Fe12 S10 170.1(3) . . . . ?
S3 Fe2 Fe12 S10 9.7(4) . . . . ?
S2 Fe2 Fe12 S10 89.9(3) . . . . ?
Fe3 Fe2 Fe12 S10 90.5(8) . . . . ?
Fe1 Fe2 Fe12 S10 130.5(3) . . . . ?
S9 Fe2 Fe12 S14 92.2(4) . . . . ?
S1 Fe2 Fe12 S14 -3.1(5) . . . . ?
S3 Fe2 Fe12 S14 -163.5(3) . . . . ?
S2 Fe2 Fe12 S14 -83.3(4) . . . . ?
Fe3 Fe2 Fe12 S14 -82.7(8) . . . . ?
Fe1 Fe2 Fe12 S14 -42.7(3) . . . . ?
S1 Fe2 Fe12 S9 -95.3(4) . . . . ?
S3 Fe2 Fe12 S9 104.3(4) . . . . ?
S2 Fe2 Fe12 S9 -175.5(3) . . . . ?
Fe3 Fe2 Fe12 S9 -174.9(8) . . . . ?
Fe1 Fe2 Fe12 S9 -134.9(3) . . . . ?
S9 Fe2 Fe12 S2 175.5(3) . . . . ?
S1 Fe2 Fe12 S2 80.1(4) . . . . ?
S3 Fe2 Fe12 S2 -80.2(4) . . . . ?
Fe3 Fe2 Fe12 S2 0.6(7) . . . . ?
Fe1 Fe2 Fe12 S2 40.6(2) . . . . ?
S9 Fe2 Fe12 Fe6 -52.4(2) . . . . ?
S1 Fe2 Fe12 Fe6 -147.7(3) . . . . ?
S3 Fe2 Fe12 Fe6 52.0(3) . . . . ?
S2 Fe2 Fe12 Fe6 132.2(3) . . . . ?
Fe3 Fe2 Fe12 Fe6 132.8(7) . . . . ?
Fe1 Fe2 Fe12 Fe6 172.74(16) . . . . ?
S9 Fe2 Fe12 Fe4 134.1(3) . . . . ?
S1 Fe2 Fe12 Fe4 38.8(3) . . . . ?
S3 Fe2 Fe12 Fe4 -121.5(3) . . . . ?
S2 Fe2 Fe12 Fe4 -41.3(2) . . . . ?
Fe3 Fe2 Fe12 Fe4 -40.8(8) . . . . ?
Fe1 Fe2 Fe12 Fe4 -0.76(14) . . . . ?
S5 Fe4 Fe12 S10 14.7(4) . . . . ?
S6 Fe4 Fe12 S10 -160.3(3) . . . . ?
S14 Fe4 Fe12 S10 106.7(4) . . . . ?
S2 Fe4 Fe12 S10 -75.3(4) . . . . ?
Fe1 Fe4 Fe12 S10 -116.2(3) . . . . ?
Fe10 Fe4 Fe12 S10 55.1(3) . . . . ?
S5 Fe4 Fe12 S14 -92.0(3) . . . . ?
S6 Fe4 Fe12 S14 93.1(4) . . . . ?
S2 Fe4 Fe12 S14 178.1(3) . . . . ?
Fe1 Fe4 Fe12 S14 137.2(3) . . . . ?
Fe10 Fe4 Fe12 S14 -51.6(2) . . . . ?
S5 Fe4 Fe12 S9 174.7(3) . . . . ?
S6 Fe4 Fe12 S9 -0.2(4) . . . . ?
S14 Fe4 Fe12 S9 -93.3(4) . . . . ?
S2 Fe4 Fe12 S9 84.8(3) . . . . ?
Fe1 Fe4 Fe12 S9 43.9(3) . . . . ?
Fe10 Fe4 Fe12 S9 -144.8(3) . . . . ?
S5 Fe4 Fe12 S2 90.0(3) . . . . ?
S6 Fe4 Fe12 S2 -85.0(4) . . . . ?
S14 Fe4 Fe12 S2 -178.1(3) . . . . ?
Fe1 Fe4 Fe12 S2 -40.9(2) . . . . ?
Fe10 Fe4 Fe12 S2 130.4(3) . . . . ?
S5 Fe4 Fe12 Fe6 105.6(8) . . . . ?
S6 Fe4 Fe12 Fe6 -69.4(8) . . . . ?
S14 Fe4 Fe12 Fe6 -162.4(8) . . . . ?
S2 Fe4 Fe12 Fe6 15.6(8) . . . . ?
Fe1 Fe4 Fe12 Fe6 -25.2(8) . . . . ?
Fe10 Fe4 Fe12 Fe6 146.0(7) . . . . ?
S5 Fe4 Fe12 Fe2 131.6(3) . . . . ?
S6 Fe4 Fe12 Fe2 -43.3(3) . . . . ?
S14 Fe4 Fe12 Fe2 -136.4(3) . . . . ?
S2 Fe4 Fe12 Fe2 41.7(2) . . . . ?
Fe1 Fe4 Fe12 Fe2 0.79(14) . . . . ?
Fe10 Fe4 Fe12 Fe2 172.04(16) . . . . ?
S16 Fe11 Fe13 S13 80.1(4) . . . . ?
S18 Fe11 Fe13 S13 179.7(3) . . . . ?
S7 Fe11 Fe13 S13 -90.8(3) . . . . ?
Fe3 Fe11 Fe13 S13 -50.7(2) . . . . ?
Fe8 Fe11 Fe13 S13 -83.4(9) 1_455 . . . ?
S16 Fe11 Fe13 S15 178.9(4) . . . . ?
S13 Fe11 Fe13 S15 98.8(4) . . . . ?
S18 Fe11 Fe13 S15 -81.4(4) . . . . ?
S7 Fe11 Fe13 S15 8.0(5) . . . . ?
Fe3 Fe11 Fe13 S15 48.1(4) . . . . ?
Fe8 Fe11 Fe13 S15 15.5(11) 1_455 . . . ?
S16 Fe11 Fe13 S18 -99.7(4) . . . . ?
S13 Fe11 Fe13 S18 -179.7(3) . . . . ?
S7 Fe11 Fe13 S18 89.4(3) . . . . ?
Fe3 Fe11 Fe13 S18 129.5(2) . . . . ?
Fe8 Fe11 Fe13 S18 96.9(9) 1_455 . . . ?
S16 Fe11 Fe13 S17 -7.5(5) . . . . ?
S13 Fe11 Fe13 S17 -87.5(3) . . . . ?
S18 Fe11 Fe13 S17 92.2(3) . . . . ?
S7 Fe11 Fe13 S17 -178.4(3) . . . . ?
Fe3 Fe11 Fe13 S17 -138.3(2) . . . . ?
Fe8 Fe11 Fe13 S17 -170.9(8) 1_455 . . . ?
S16 Fe11 Fe13 Fe15 -49.1(4) . . . . ?
S13 Fe11 Fe13 Fe15 -129.2(3) . . . . ?
S18 Fe11 Fe13 Fe15 50.6(2) . . . . ?
S7 Fe11 Fe13 Fe15 140.0(2) . . . . ?
Fe3 Fe11 Fe13 Fe15 -179.86(16) . . . . ?
Fe8 Fe11 Fe13 Fe15 147.5(8) 1_455 . . . ?
S16 Fe11 Fe13 Fe14 -16.8(11) . . . . ?
S13 Fe11 Fe13 Fe14 -96.9(9) . . . . ?
S18 Fe11 Fe13 Fe14 82.9(9) . . . . ?
S7 Fe11 Fe13 Fe14 172.3(8) . . . . ?
Fe3 Fe11 Fe13 Fe14 -147.6(8) . . . . ?
Fe8 Fe11 Fe13 Fe14 179.8(7) 1_455 . . . ?
S4 Fe8 Fe14 S19 179.1(4) . . . . ?
S15 Fe8 Fe14 S19 -83.1(4) . . . . ?
S16 Fe8 Fe14 S19 96.5(4) 1_655 . . . ?
S7 Fe8 Fe14 S19 8.3(5) 1_655 . . . ?
Fe5 Fe8 Fe14 S19 20.6(13) . . . . ?
Fe11 Fe8 Fe14 S19 47.5(4) 1_655 . . . ?
S4 Fe8 Fe14 S15 -97.8(4) . . . . ?
S16 Fe8 Fe14 S15 179.6(3) 1_655 . . . ?
S7 Fe8 Fe14 S15 91.4(3) 1_655 . . . ?
Fe5 Fe8 Fe14 S15 103.7(11) . . . . ?
Fe11 Fe8 Fe14 S15 130.6(3) 1_655 . . . ?
S4 Fe8 Fe14 S17 -7.2(5) . . . . ?
S15 Fe8 Fe14 S17 90.6(3) . . . . ?
S16 Fe8 Fe14 S17 -89.8(3) 1_655 . . . ?
S7 Fe8 Fe14 S17 -178.0(3) 1_655 . . . ?
Fe5 Fe8 Fe14 S17 -165.7(10) . . . . ?
Fe11 Fe8 Fe14 S17 -138.8(3) 1_655 . . . ?
S4 Fe8 Fe14 S16 82.5(4) . . . 1_655 ?
S15 Fe8 Fe14 S16 -179.6(3) . . . 1_655 ?
S7 Fe8 Fe14 S16 -88.3(3) 1_655 . . 1_655 ?
Fe5 Fe8 Fe14 S16 -76.0(11) . . . 1_655 ?
Fe11 Fe8 Fe14 S16 -49.0(2) 1_655 . . 1_655 ?
S4 Fe8 Fe14 Fe16 -16.9(12) . . . . ?
S15 Fe8 Fe14 Fe16 80.9(11) . . . . ?
S16 Fe8 Fe14 Fe16 -99.5(11) 1_655 . . . ?
S7 Fe8 Fe14 Fe16 172.2(10) 1_655 . . . ?
Fe5 Fe8 Fe14 Fe16 -175.5(9) . . . . ?
Fe11 Fe8 Fe14 Fe16 -148.5(10) 1_655 . . . ?
S4 Fe8 Fe14 Fe13 -48.4(4) . . . . ?
S15 Fe8 Fe14 Fe13 49.4(2) . . . . ?
S16 Fe8 Fe14 Fe13 -131.0(3) 1_655 . . . ?
S7 Fe8 Fe14 Fe13 140.8(3) 1_655 . . . ?
Fe5 Fe8 Fe14 Fe13 153.1(11) . . . . ?
Fe11 Fe8 Fe14 Fe13 -179.96(16) 1_655 . . . ?
S13 Fe13 Fe14 S19 -164.0(3) . . . . ?
S15 Fe13 Fe14 S19 90.5(4) . . . . ?
S18 Fe13 Fe14 S19 -3.0(4) . . . . ?
S17 Fe13 Fe14 S19 -87.5(3) . . . . ?
Fe11 Fe13 Fe14 S19 -76.8(9) . . . . ?
Fe15 Fe13 Fe14 S19 -45.1(3) . . . . ?
S13 Fe13 Fe14 S15 105.5(4) . . . . ?
S18 Fe13 Fe14 S15 -93.5(3) . . . . ?
S17 Fe13 Fe14 S15 -178.1(3) . . . . ?
Fe11 Fe13 Fe14 S15 -167.4(9) . . . . ?
Fe15 Fe13 Fe14 S15 -135.6(3) . . . . ?
S13 Fe13 Fe14 S17 -76.4(3) . . . . ?
S15 Fe13 Fe14 S17 178.1(3) . . . . ?
S18 Fe13 Fe14 S17 84.5(3) . . . . ?
Fe11 Fe13 Fe14 S17 10.7(9) . . . . ?
Fe15 Fe13 Fe14 S17 42.4(2) . . . . ?
S13 Fe13 Fe14 S16 14.5(4) . . . 1_655 ?
S15 Fe13 Fe14 S16 -91.0(3) . . . 1_655 ?
S18 Fe13 Fe14 S16 175.5(3) . . . 1_655 ?
S17 Fe13 Fe14 S16 90.9(3) . . . 1_655 ?
Fe11 Fe13 Fe14 S16 101.6(9) . . . 1_655 ?
Fe15 Fe13 Fe14 S16 133.3(2) . . . 1_655 ?
S13 Fe13 Fe14 Fe16 -118.9(3) . . . . ?
S15 Fe13 Fe14 Fe16 135.6(3) . . . . ?
S18 Fe13 Fe14 Fe16 42.0(3) . . . . ?
S17 Fe13 Fe14 Fe16 -42.5(2) . . . . ?
Fe11 Fe13 Fe14 Fe16 -31.8(9) . . . . ?
Fe15 Fe13 Fe14 Fe16 -0.07(16) . . . . ?
S13 Fe13 Fe14 Fe8 55.5(3) . . . . ?
S15 Fe13 Fe14 Fe8 -50.1(2) . . . . ?
S18 Fe13 Fe14 Fe8 -143.6(3) . . . . ?
S17 Fe13 Fe14 Fe8 131.9(3) . . . . ?
Fe11 Fe13 Fe14 Fe8 142.6(8) . . . . ?
Fe15 Fe13 Fe14 Fe8 174.30(16) . . . . ?
S13 Fe13 Fe15 S18 -94.0(3) . . . . ?
S15 Fe13 Fe15 S18 93.7(4) . . . . ?
S17 Fe13 Fe15 S18 177.6(3) . . . . ?
Fe11 Fe13 Fe15 S18 -51.3(2) . . . . ?
Fe14 Fe13 Fe15 S18 135.6(3) . . . . ?
S13 Fe13 Fe15 S20 171.4(3) . . . 3_465 ?
S15 Fe13 Fe15 S20 -0.9(4) . . . 3_465 ?
S18 Fe13 Fe15 S20 -94.6(3) . . . 3_465 ?
S17 Fe13 Fe15 S20 83.0(3) . . . 3_465 ?
Fe11 Fe13 Fe15 S20 -145.9(3) . . . 3_465 ?
Fe14 Fe13 Fe15 S20 41.0(3) . . . 3_465 ?
S13 Fe13 Fe15 S20 7.6(4) . . . . ?
S15 Fe13 Fe15 S20 -164.7(3) . . . . ?
S18 Fe13 Fe15 S20 101.6(4) . . . . ?
S17 Fe13 Fe15 S20 -80.8(4) . . . . ?
Fe11 Fe13 Fe15 S20 50.4(3) . . . . ?
Fe14 Fe13 Fe15 S20 -122.8(3) . . . . ?
S13 Fe13 Fe15 S17 88.4(3) . . . . ?
S15 Fe13 Fe15 S17 -83.9(4) . . . . ?
S18 Fe13 Fe15 S17 -177.6(3) . . . . ?
Fe11 Fe13 Fe15 S17 131.1(3) . . . . ?
Fe14 Fe13 Fe15 S17 -42.0(2) . . . . ?
S13 Fe13 Fe15 Fe15 101.0(13) . . . 3_465 ?
S15 Fe13 Fe15 Fe15 -71.3(13) . . . 3_465 ?
S18 Fe13 Fe15 Fe15 -165.0(13) . . . 3_465 ?
S17 Fe13 Fe15 Fe15 12.6(13) . . . 3_465 ?
Fe11 Fe13 Fe15 Fe15 143.7(13) . . . 3_465 ?
Fe14 Fe13 Fe15 Fe15 -29.4(13) . . . 3_465 ?
S13 Fe13 Fe15 Fe16 130.5(3) . . . . ?
S15 Fe13 Fe15 Fe16 -41.9(3) . . . . ?
S18 Fe13 Fe15 Fe16 -135.5(3) . . . . ?
S17 Fe13 Fe15 Fe16 42.0(2) . . . . ?
Fe11 Fe13 Fe15 Fe16 173.17(15) . . . . ?
Fe14 Fe13 Fe15 Fe16 0.07(15) . . . . ?
S19 Fe14 Fe16 S20 93.7(4) . . . 3_465 ?
S15 Fe14 Fe16 S20 0.4(4) . . . 3_465 ?
S17 Fe14 Fe16 S20 -83.6(4) . . . 3_465 ?
S16 Fe14 Fe16 S20 -163.8(3) 1_655 . . 3_465 ?
Fe8 Fe14 Fe16 S20 -72.7(11) . . . 3_465 ?
Fe13 Fe14 Fe16 S20 -41.8(3) . . . 3_465 ?
S19 Fe14 Fe16 S19 -92.8(3) . . . 3_565 ?
S15 Fe14 Fe16 S19 174.0(3) . . . 3_565 ?
S17 Fe14 Fe16 S19 90.0(3) . . . 3_565 ?
S16 Fe14 Fe16 S19 9.8(4) 1_655 . . 3_565 ?
Fe8 Fe14 Fe16 S19 100.8(11) . . . 3_565 ?
Fe13 Fe14 Fe16 S19 131.7(3) . . . 3_565 ?
S15 Fe14 Fe16 S19 -93.2(4) . . . . ?
S17 Fe14 Fe16 S19 -177.2(3) . . . . ?
S16 Fe14 Fe16 S19 102.6(4) 1_655 . . . ?
Fe8 Fe14 Fe16 S19 -166.4(11) . . . . ?
Fe13 Fe14 Fe16 S19 -135.4(3) . . . . ?
S19 Fe14 Fe16 S17 177.2(3) . . . . ?
S15 Fe14 Fe16 S17 84.0(3) . . . . ?
S16 Fe14 Fe16 S17 -80.2(4) 1_655 . . . ?
Fe8 Fe14 Fe16 S17 10.8(10) . . . . ?
Fe13 Fe14 Fe16 S17 41.8(2) . . . . ?
S19 Fe14 Fe16 Fe16 -49.1(2) . . . 3_565 ?
S15 Fe14 Fe16 Fe16 -142.4(3) . . . 3_565 ?
S17 Fe14 Fe16 Fe16 133.6(3) . . . 3_565 ?
S16 Fe14 Fe16 Fe16 53.4(3) 1_655 . . 3_565 ?
Fe8 Fe14 Fe16 Fe16 144.5(10) . . . 3_565 ?
Fe13 Fe14 Fe16 Fe16 175.40(18) . . . 3_565 ?
S19 Fe14 Fe16 Fe15 135.5(3) . . . . ?
S15 Fe14 Fe16 Fe15 42.3(3) . . . . ?
S17 Fe14 Fe16 Fe15 -41.7(2) . . . . ?
S16 Fe14 Fe16 Fe15 -121.9(3) 1_655 . . . ?
Fe8 Fe14 Fe16 Fe15 -30.9(11) . . . . ?
Fe13 Fe14 Fe16 Fe15 0.07(15) . . . . ?
S18 Fe15 Fe16 S20 92.1(3) . . . 3_465 ?
S20 Fe15 Fe16 S20 -89.7(3) . . . 3_465 ?
S17 Fe15 Fe16 S20 178.3(3) . . . 3_465 ?
Fe13 Fe15 Fe16 S20 135.7(3) . . . 3_465 ?
Fe15 Fe15 Fe16 S20 -49.7(2) 3_465 . . 3_465 ?
S18 Fe15 Fe16 S19 -166.0(3) . . . 3_565 ?
S20 Fe15 Fe16 S19 101.9(4) 3_465 . . 3_565 ?
S20 Fe15 Fe16 S19 12.3(4) . . . 3_565 ?
S17 Fe15 Fe16 S19 -79.7(3) . . . 3_565 ?
Fe13 Fe15 Fe16 S19 -122.4(3) . . . 3_565 ?
Fe15 Fe15 Fe16 S19 52.2(3) 3_465 . . 3_565 ?
S18 Fe15 Fe16 S19 -0.9(4) . . . . ?
S20 Fe15 Fe16 S19 -92.9(3) 3_465 . . . ?
S20 Fe15 Fe16 S19 177.4(3) . . . . ?
S17 Fe15 Fe16 S19 85.4(3) . . . . ?
Fe13 Fe15 Fe16 S19 42.7(3) . . . . ?
Fe15 Fe15 Fe16 S19 -142.7(3) 3_465 . . . ?
S18 Fe15 Fe16 S17 -86.2(3) . . . . ?
S20 Fe15 Fe16 S17 -178.3(3) 3_465 . . . ?
S20 Fe15 Fe16 S17 92.0(3) . . . . ?
Fe13 Fe15 Fe16 S17 -42.6(2) . . . . ?
Fe15 Fe15 Fe16 S17 132.0(3) 3_465 . . . ?
S18 Fe15 Fe16 Fe14 -43.7(3) . . . . ?
S20 Fe15 Fe16 Fe14 -135.8(3) 3_465 . . . ?
S20 Fe15 Fe16 Fe14 134.6(2) . . . . ?
S17 Fe15 Fe16 Fe14 42.5(2) . . . . ?
Fe13 Fe15 Fe16 Fe14 -0.07(16) . . . . ?
Fe15 Fe15 Fe16 Fe14 174.52(18) 3_465 . . . ?
S18 Fe15 Fe16 Fe16 -69.8(14) . . . 3_565 ?
S20 Fe15 Fe16 Fe16 -161.9(14) 3_465 . . 3_565 ?
S20 Fe15 Fe16 Fe16 108.4(13) . . . 3_565 ?
S17 Fe15 Fe16 Fe16 16.4(13) . . . 3_565 ?
Fe13 Fe15 Fe16 Fe16 -26.2(14) . . . 3_565 ?
Fe15 Fe15 Fe16 Fe16 148.4(13) 3_465 . . 3_565 ?
S4 Fe1 S1 Fe2 -111.3(3) . . . . ?
S2 Fe1 S1 Fe2 0.7(3) . . . . ?
S6 Fe1 S1 Fe2 116.1(3) . . . . ?
Fe5 Fe1 S1 Fe2 174.2(3) . . . . ?
Fe4 Fe1 S1 Fe2 56.2(3) . . . . ?
S4 Fe1 S1 Fe3 -41.2(4) . . . . ?
S2 Fe1 S1 Fe3 70.8(3) . . . . ?
S6 Fe1 S1 Fe3 -173.8(3) . . . . ?
Fe5 Fe1 S1 Fe3 -115.7(4) . . . . ?
Fe4 Fe1 S1 Fe3 126.3(3) . . . . ?
Fe2 Fe1 S1 Fe3 70.1(2) . . . . ?
S9 Fe2 S1 Fe1 -116.0(3) . . . . ?
S3 Fe2 S1 Fe1 108.2(3) . . . . ?
S2 Fe2 S1 Fe1 -0.7(3) . . . . ?
Fe12 Fe2 S1 Fe1 -55.4(3) . . . . ?
Fe3 Fe2 S1 Fe1 106.8(3) . . . . ?
S9 Fe2 S1 Fe3 137.2(3) . . . . ?
S3 Fe2 S1 Fe3 1.3(3) . . . . ?
S2 Fe2 S1 Fe3 -107.5(3) . . . . ?
Fe12 Fe2 S1 Fe3 -162.2(2) . . . . ?
Fe1 Fe2 S1 Fe3 -106.8(3) . . . . ?
S13 Fe3 S1 Fe1 56.5(4) . . . . ?
S7 Fe3 S1 Fe1 176.5(3) . . . . ?
S3 Fe3 S1 Fe1 -73.7(3) . . . . ?
Fe11 Fe3 S1 Fe1 122.4(3) . . . . ?
Fe2 Fe3 S1 Fe1 -72.4(3) . . . . ?
Fe5 Fe3 S1 Fe1 -127.3(3) 1_455 . . . ?
S13 Fe3 S1 Fe2 128.9(3) . . . . ?
S7 Fe3 S1 Fe2 -111.1(3) . . . . ?
S3 Fe3 S1 Fe2 -1.3(3) . . . . ?
Fe11 Fe3 S1 Fe2 -165.2(3) . . . . ?
Fe5 Fe3 S1 Fe2 -54.9(3) 1_455 . . . ?
S9 Fe2 S2 Fe1 121.1(3) . . . . ?
S1 Fe2 S2 Fe1 0.7(3) . . . . ?
S3 Fe2 S2 Fe1 -110.2(3) . . . . ?
Fe12 Fe2 S2 Fe1 124.9(2) . . . . ?
Fe3 Fe2 S2 Fe1 -54.9(2) . . . . ?
S9 Fe2 S2 Fe4 58.9(4) . . . . ?
S1 Fe2 S2 Fe4 -61.6(4) . . . . ?
S3 Fe2 S2 Fe4 -172.4(3) . . . . ?
Fe12 Fe2 S2 Fe4 62.7(3) . . . . ?
Fe3 Fe2 S2 Fe4 -117.1(3) . . . . ?
Fe1 Fe2 S2 Fe4 -62.2(3) . . . . ?
S9 Fe2 S2 Fe12 -3.8(3) . . . . ?
S1 Fe2 S2 Fe12 -124.3(3) . . . . ?
S3 Fe2 S2 Fe12 124.9(3) . . . . ?
Fe3 Fe2 S2 Fe12 -179.8(2) . . . . ?
Fe1 Fe2 S2 Fe12 -124.9(2) . . . . ?
S4 Fe1 S2 Fe2 128.0(3) . . . . ?
S1 Fe1 S2 Fe2 -0.7(3) . . . . ?
S6 Fe1 S2 Fe2 -120.8(3) . . . . ?
Fe5 Fe1 S2 Fe2 -176.4(2) . . . . ?
Fe4 Fe1 S2 Fe2 -123.5(2) . . . . ?
S4 Fe1 S2 Fe4 -108.5(3) . . . . ?
S1 Fe1 S2 Fe4 122.8(3) . . . . ?
S6 Fe1 S2 Fe4 2.6(3) . . . . ?
Fe5 Fe1 S2 Fe4 -52.9(2) . . . . ?
Fe2 Fe1 S2 Fe4 123.5(2) . . . . ?
S4 Fe1 S2 Fe12 -170.1(4) . . . . ?
S1 Fe1 S2 Fe12 61.2(4) . . . . ?
S6 Fe1 S2 Fe12 -59.0(4) . . . . ?
Fe5 Fe1 S2 Fe12 -114.5(3) . . . . ?
Fe4 Fe1 S2 Fe12 -61.6(3) . . . . ?
Fe2 Fe1 S2 Fe12 61.9(3) . . . . ?
S5 Fe4 S2 Fe2 -170.2(3) . . . . ?
S6 Fe4 S2 Fe2 61.0(4) . . . . ?
S14 Fe4 S2 Fe2 -60.4(4) . . . . ?
Fe1 Fe4 S2 Fe2 63.7(3) . . . . ?
Fe10 Fe4 S2 Fe2 -115.2(3) . . . . ?
Fe12 Fe4 S2 Fe2 -62.0(3) . . . . ?
S5 Fe4 S2 Fe1 126.1(3) . . . . ?
S6 Fe4 S2 Fe1 -2.7(3) . . . . ?
S14 Fe4 S2 Fe1 -124.1(3) . . . . ?
Fe10 Fe4 S2 Fe1 -178.9(2) . . . . ?
Fe12 Fe4 S2 Fe1 -125.6(3) . . . . ?
S5 Fe4 S2 Fe12 -108.3(3) . . . . ?
S6 Fe4 S2 Fe12 122.9(3) . . . . ?
S14 Fe4 S2 Fe12 1.6(3) . . . . ?
Fe1 Fe4 S2 Fe12 125.6(3) . . . . ?
Fe10 Fe4 S2 Fe12 -53.2(2) . . . . ?
S10 Fe12 S2 Fe2 -107.3(3) . . . . ?
S14 Fe12 S2 Fe2 122.2(3) . . . . ?
S9 Fe12 S2 Fe2 3.8(3) . . . . ?
Fe6 Fe12 S2 Fe2 -51.9(2) . . . . ?
Fe4 Fe12 S2 Fe2 123.8(2) . . . . ?
S10 Fe12 S2 Fe1 -170.4(3) . . . . ?
S14 Fe12 S2 Fe1 59.1(4) . . . . ?
S9 Fe12 S2 Fe1 -59.3(4) . . . . ?
Fe6 Fe12 S2 Fe1 -115.0(3) . . . . ?
Fe2 Fe12 S2 Fe1 -63.1(3) . . . . ?
Fe4 Fe12 S2 Fe1 60.7(3) . . . . ?
S10 Fe12 S2 Fe4 128.9(3) . . . . ?
S14 Fe12 S2 Fe4 -1.6(3) . . . . ?
S9 Fe12 S2 Fe4 -120.1(3) . . . . ?
Fe6 Fe12 S2 Fe4 -175.8(2) . . . . ?
Fe2 Fe12 S2 Fe4 -123.8(2) . . . . ?
S9 Fe2 S3 Fe5 -61.9(4) . . . 1_455 ?
S1 Fe2 S3 Fe5 70.3(4) . . . 1_455 ?
S2 Fe2 S3 Fe5 178.8(3) . . . 1_455 ?
Fe12 Fe2 S3 Fe5 -126.3(3) . . . 1_455 ?
Fe3 Fe2 S3 Fe5 71.7(3) . . . 1_455 ?
Fe1 Fe2 S3 Fe5 124.1(3) . . . 1_455 ?
S9 Fe2 S3 Fe3 -133.5(3) . . . . ?
S1 Fe2 S3 Fe3 -1.3(3) . . . . ?
S2 Fe2 S3 Fe3 107.1(3) . . . . ?
Fe12 Fe2 S3 Fe3 162.0(2) . . . . ?
Fe1 Fe2 S3 Fe3 52.4(3) . . . . ?
S13 Fe3 S3 Fe5 117.1(3) . . . 1_455 ?
S7 Fe3 S3 Fe5 2.7(3) . . . 1_455 ?
S1 Fe3 S3 Fe5 -106.9(3) . . . 1_455 ?
Fe11 Fe3 S3 Fe5 58.2(3) . . . 1_455 ?
Fe2 Fe3 S3 Fe5 -108.2(3) . . . 1_455 ?
S13 Fe3 S3 Fe2 -134.7(3) . . . . ?
S7 Fe3 S3 Fe2 110.9(3) . . . . ?
S1 Fe3 S3 Fe2 1.3(3) . . . . ?
Fe11 Fe3 S3 Fe2 166.4(2) . . . . ?
Fe5 Fe3 S3 Fe2 108.2(3) 1_455 . . . ?
S1 Fe1 S4 Fe8 -64.0(4) . . . . ?
S2 Fe1 S4 Fe8 -178.5(3) . . . . ?
S6 Fe1 S4 Fe8 71.0(3) . . . . ?
Fe5 Fe1 S4 Fe8 70.2(3) . . . . ?
Fe4 Fe1 S4 Fe8 127.0(3) . . . . ?
Fe2 Fe1 S4 Fe8 -128.8(3) . . . . ?
S1 Fe1 S4 Fe5 -134.2(3) . . . . ?
S2 Fe1 S4 Fe5 111.3(3) . . . . ?
S6 Fe1 S4 Fe5 0.8(3) . . . . ?
Fe4 Fe1 S4 Fe5 56.8(2) . . . . ?
Fe2 Fe1 S4 Fe5 161.0(2) . . . . ?
S15 Fe8 S4 Fe1 48.9(4) . . . . ?
S16 Fe8 S4 Fe1 174.9(3) 1_655 . . . ?
S7 Fe8 S4 Fe1 -72.6(3) 1_655 . . . ?
Fe14 Fe8 S4 Fe1 116.0(3) . . . . ?
Fe5 Fe8 S4 Fe1 -68.9(2) . . . . ?
Fe11 Fe8 S4 Fe1 -128.1(3) 1_655 . . . ?
S15 Fe8 S4 Fe5 117.8(3) . . . . ?
S16 Fe8 S4 Fe5 -116.2(3) 1_655 . . . ?
S7 Fe8 S4 Fe5 -3.7(3) 1_655 . . . ?
Fe14 Fe8 S4 Fe5 -175.1(3) . . . . ?
Fe11 Fe8 S4 Fe5 -59.3(3) 1_655 . . . ?
S6 Fe5 S4 Fe1 -0.8(3) . . . . ?
S3 Fe5 S4 Fe1 -138.1(3) 1_655 . . . ?
S7 Fe5 S4 Fe1 109.4(3) 1_655 . . . ?
Fe8 Fe5 S4 Fe1 105.6(3) . . . . ?
Fe3 Fe5 S4 Fe1 162.7(2) 1_655 . . . ?
S6 Fe5 S4 Fe8 -106.5(3) . . . . ?
S3 Fe5 S4 Fe8 116.2(3) 1_655 . . . ?
S7 Fe5 S4 Fe8 3.7(3) 1_655 . . . ?
Fe1 Fe5 S4 Fe8 -105.6(3) . . . . ?
Fe3 Fe5 S4 Fe8 57.1(3) 1_655 . . . ?
S6 Fe4 S5 Fe6 -59.8(4) . . . 1_655 ?
S14 Fe4 S5 Fe6 70.7(3) . . . 1_655 ?
S2 Fe4 S5 Fe6 179.9(3) . . . 1_655 ?
Fe1 Fe4 S5 Fe6 -125.8(3) . . . 1_655 ?
Fe10 Fe4 S5 Fe6 72.4(3) . . . 1_655 ?
Fe12 Fe4 S5 Fe6 124.9(3) . . . 1_655 ?
S6 Fe4 S5 Fe10 -132.2(3) . . . . ?
S14 Fe4 S5 Fe10 -1.7(3) . . . . ?
S2 Fe4 S5 Fe10 107.5(3) . . . . ?
Fe1 Fe4 S5 Fe10 161.8(2) . . . . ?
Fe12 Fe4 S5 Fe10 52.5(3) . . . . ?
S12 Fe10 S5 Fe4 -133.5(3) 1_655 . . . ?
S14 Fe10 S5 Fe4 1.7(3) . . . . ?
S8 Fe10 S5 Fe4 110.0(3) 1_655 . . . ?
Fe9 Fe10 S5 Fe4 165.0(2) 1_655 . . . ?
Fe6 Fe10 S5 Fe4 107.8(3) 1_655 . . . ?
S12 Fe10 S5 Fe6 118.7(3) 1_655 . . 1_655 ?
S14 Fe10 S5 Fe6 -106.1(3) . . . 1_655 ?
S8 Fe10 S5 Fe6 2.2(3) 1_655 . . 1_655 ?
Fe4 Fe10 S5 Fe6 -107.8(3) . . . 1_655 ?
Fe9 Fe10 S5 Fe6 57.3(3) 1_655 . . 1_655 ?
S3 Fe5 S6 Fe4 63.8(4) 1_655 . . . ?
S4 Fe5 S6 Fe4 -68.7(3) . . . . ?
S7 Fe5 S6 Fe4 179.4(3) 1_655 . . . ?
Fe1 Fe5 S6 Fe4 -69.6(2) . . . . ?
Fe8 Fe5 S6 Fe4 -124.6(2) . . . . ?
Fe3 Fe5 S6 Fe4 128.0(3) 1_655 . . . ?
S3 Fe5 S6 Fe1 133.4(3) 1_655 . . . ?
S4 Fe5 S6 Fe1 0.8(3) . . . . ?
S7 Fe5 S6 Fe1 -111.1(3) 1_655 . . . ?
Fe8 Fe5 S6 Fe1 -55.1(2) . . . . ?
Fe3 Fe5 S6 Fe1 -162.4(2) 1_655 . . . ?
S5 Fe4 S6 Fe5 -46.5(4) . . . . ?
S14 Fe4 S6 Fe5 -173.1(3) . . . . ?
S2 Fe4 S6 Fe5 71.6(3) . . . . ?
Fe1 Fe4 S6 Fe5 68.9(2) . . . . ?
Fe10 Fe4 S6 Fe5 -114.0(4) . . . . ?
Fe12 Fe4 S6 Fe5 128.1(3) . . . . ?
S5 Fe4 S6 Fe1 -115.4(3) . . . . ?
S14 Fe4 S6 Fe1 117.9(3) . . . . ?
S2 Fe4 S6 Fe1 2.7(3) . . . . ?
Fe10 Fe4 S6 Fe1 177.1(3) . . . . ?
Fe12 Fe4 S6 Fe1 59.2(3) . . . . ?
S4 Fe1 S6 Fe5 -0.8(3) . . . . ?
S1 Fe1 S6 Fe5 139.4(3) . . . . ?
S2 Fe1 S6 Fe5 -106.3(3) . . . . ?
Fe4 Fe1 S6 Fe5 -103.6(2) . . . . ?
Fe2 Fe1 S6 Fe5 -161.3(2) . . . . ?
S4 Fe1 S6 Fe4 102.8(3) . . . . ?
S1 Fe1 S6 Fe4 -117.0(3) . . . . ?
S2 Fe1 S6 Fe4 -2.7(3) . . . . ?
Fe5 Fe1 S6 Fe4 103.6(2) . . . . ?
Fe2 Fe1 S6 Fe4 -57.7(3) . . . . ?
S13 Fe3 S7 Fe11 2.2(3) . . . . ?
S3 Fe3 S7 Fe11 120.9(3) . . . . ?
S1 Fe3 S7 Fe11 -128.5(3) . . . . ?
Fe2 Fe3 S7 Fe11 176.4(2) . . . . ?
Fe5 Fe3 S7 Fe11 123.5(3) 1_455 . . . ?
S13 Fe3 S7 Fe8 -60.2(4) . . . 1_455 ?
S3 Fe3 S7 Fe8 58.4(4) . . . 1_455 ?
S1 Fe3 S7 Fe8 169.1(3) . . . 1_455 ?
Fe11 Fe3 S7 Fe8 -62.4(3) . . . 1_455 ?
Fe2 Fe3 S7 Fe8 113.9(3) . . . 1_455 ?
Fe5 Fe3 S7 Fe8 61.1(3) 1_455 . . 1_455 ?
S13 Fe3 S7 Fe5 -121.3(3) . . . 1_455 ?
S3 Fe3 S7 Fe5 -2.6(3) . . . 1_455 ?
S1 Fe3 S7 Fe5 108.0(3) . . . 1_455 ?
Fe11 Fe3 S7 Fe5 -123.5(3) . . . 1_455 ?
Fe2 Fe3 S7 Fe5 52.9(2) . . . 1_455 ?
S16 Fe11 S7 Fe3 -120.8(3) . . . . ?
S13 Fe11 S7 Fe3 -2.2(3) . . . . ?
S18 Fe11 S7 Fe3 109.0(3) . . . . ?
Fe13 Fe11 S7 Fe3 53.2(3) . . . . ?
Fe8 Fe11 S7 Fe3 -124.8(3) 1_455 . . . ?
S16 Fe11 S7 Fe8 4.0(3) . . . 1_455 ?
S13 Fe11 S7 Fe8 122.6(3) . . . 1_455 ?
S18 Fe11 S7 Fe8 -126.3(3) . . . 1_455 ?
Fe13 Fe11 S7 Fe8 177.9(2) . . . 1_455 ?
Fe3 Fe11 S7 Fe8 124.8(3) . . . 1_455 ?
S16 Fe11 S7 Fe5 -56.5(4) . . . 1_455 ?
S13 Fe11 S7 Fe5 62.2(4) . . . 1_455 ?
S18 Fe11 S7 Fe5 173.3(3) . . . 1_455 ?
Fe13 Fe11 S7 Fe5 117.5(3) . . . 1_455 ?
Fe3 Fe11 S7 Fe5 64.3(3) . . . 1_455 ?
Fe8 Fe11 S7 Fe5 -60.4(3) 1_455 . . 1_455 ?
S10 Fe7 S8 Fe10 -60.8(4) . . . 1_455 ?
S11 Fe7 S8 Fe10 57.4(4) 3_455 . . 1_455 ?
S11 Fe7 S8 Fe10 170.0(3) . . . 1_455 ?
Fe7 Fe7 S8 Fe10 113.7(3) 3_455 . . 1_455 ?
Fe6 Fe7 S8 Fe10 -63.9(3) . . . 1_455 ?
Fe9 Fe7 S8 Fe10 61.2(3) . . . 1_455 ?
S10 Fe7 S8 Fe6 3.1(3) . . . . ?
S11 Fe7 S8 Fe6 121.3(3) 3_455 . . . ?
S11 Fe7 S8 Fe6 -126.1(3) . . . . ?
Fe7 Fe7 S8 Fe6 177.6(3) 3_455 . . . ?
Fe9 Fe7 S8 Fe6 125.1(3) . . . . ?
S10 Fe7 S8 Fe9 -121.9(3) . . . . ?
S11 Fe7 S8 Fe9 -3.7(3) 3_455 . . . ?
S11 Fe7 S8 Fe9 108.8(3) . . . . ?
Fe7 Fe7 S8 Fe9 52.5(3) 3_455 . . . ?
Fe6 Fe7 S8 Fe9 -125.1(3) . . . . ?
S9 Fe6 S8 Fe7 108.4(3) . . . . ?
S10 Fe6 S8 Fe7 -3.1(3) . . . . ?
S5 Fe6 S8 Fe7 -122.4(3) 1_455 . . . ?
Fe12 Fe6 S8 Fe7 52.4(3) . . . . ?
Fe10 Fe6 S8 Fe7 -124.6(3) 1_455 . . . ?
S9 Fe6 S8 Fe10 -127.0(3) . . . 1_455 ?
S10 Fe6 S8 Fe10 121.5(3) . . . 1_455 ?
S5 Fe6 S8 Fe10 2.2(3) 1_455 . . 1_455 ?
Fe12 Fe6 S8 Fe10 176.9(2) . . . 1_455 ?
Fe7 Fe6 S8 Fe10 124.6(3) . . . 1_455 ?
S9 Fe6 S8 Fe9 171.0(3) . . . . ?
S10 Fe6 S8 Fe9 59.5(4) . . . . ?
S5 Fe6 S8 Fe9 -59.8(4) 1_455 . . . ?
Fe12 Fe6 S8 Fe9 114.9(3) . . . . ?
Fe7 Fe6 S8 Fe9 62.6(3) . . . . ?
Fe10 Fe6 S8 Fe9 -62.0(3) 1_455 . . . ?
S11 Fe9 S8 Fe7 3.9(3) 3_455 . . . ?
S12 Fe9 S8 Fe7 -123.6(3) 3_355 . . . ?
S12 Fe9 S8 Fe7 123.8(3) . . . . ?
Fe9 Fe9 S8 Fe7 179.0(3) 3_355 . . . ?
Fe10 Fe9 S8 Fe7 125.6(3) 1_455 . . . ?
S11 Fe9 S8 Fe10 -121.7(3) 3_455 . . 1_455 ?
S12 Fe9 S8 Fe10 110.8(3) 3_355 . . 1_455 ?
S12 Fe9 S8 Fe10 -1.7(3) . . . 1_455 ?
Fe9 Fe9 S8 Fe10 53.5(3) 3_355 . . 1_455 ?
Fe7 Fe9 S8 Fe10 -125.6(3) . . . 1_455 ?
S11 Fe9 S8 Fe6 -58.3(4) 3_455 . . . ?
S12 Fe9 S8 Fe6 174.2(3) 3_355 . . . ?
S12 Fe9 S8 Fe6 61.7(4) . . . . ?
Fe9 Fe9 S8 Fe6 116.8(3) 3_355 . . . ?
Fe10 Fe9 S8 Fe6 63.4(3) 1_455 . . . ?
Fe7 Fe9 S8 Fe6 -62.2(3) . . . . ?
S10 Fe6 S9 Fe2 -71.8(3) . . . . ?
S5 Fe6 S9 Fe2 61.5(4) 1_455 . . . ?
S8 Fe6 S9 Fe2 178.0(3) . . . . ?
Fe12 Fe6 S9 Fe2 -70.8(2) . . . . ?
Fe7 Fe6 S9 Fe2 -127.2(2) . . . . ?
Fe10 Fe6 S9 Fe2 125.5(3) 1_455 . . . ?
S10 Fe6 S9 Fe12 -1.0(3) . . . . ?
S5 Fe6 S9 Fe12 132.2(3) 1_455 . . . ?
S8 Fe6 S9 Fe12 -111.2(3) . . . . ?
Fe7 Fe6 S9 Fe12 -56.4(2) . . . . ?
Fe10 Fe6 S9 Fe12 -163.7(2) 1_455 . . . ?
S1 Fe2 S9 Fe6 -172.6(3) . . . . ?
S3 Fe2 S9 Fe6 -43.8(4) . . . . ?
S2 Fe2 S9 Fe6 74.1(3) . . . . ?
Fe12 Fe2 S9 Fe6 70.3(2) . . . . ?
Fe3 Fe2 S9 Fe6 -111.7(4) . . . . ?
Fe1 Fe2 S9 Fe6 129.7(3) . . . . ?
S1 Fe2 S9 Fe12 117.1(3) . . . . ?
S3 Fe2 S9 Fe12 -114.1(3) . . . . ?
S2 Fe2 S9 Fe12 3.8(3) . . . . ?
Fe3 Fe2 S9 Fe12 177.9(3) . . . . ?
Fe1 Fe2 S9 Fe12 59.4(3) . . . . ?
S10 Fe12 S9 Fe6 1.0(3) . . . . ?
S14 Fe12 S9 Fe6 138.4(3) . . . . ?
S2 Fe12 S9 Fe6 -107.4(3) . . . . ?
Fe2 Fe12 S9 Fe6 -103.6(2) . . . . ?
Fe4 Fe12 S9 Fe6 -162.8(2) . . . . ?
S10 Fe12 S9 Fe2 104.6(3) . . . . ?
S14 Fe12 S9 Fe2 -117.9(3) . . . . ?
S2 Fe12 S9 Fe2 -3.8(3) . . . . ?
Fe6 Fe12 S9 Fe2 103.6(2) . . . . ?
Fe4 Fe12 S9 Fe2 -59.2(3) . . . . ?
S14 Fe12 S10 Fe7 -61.4(4) . . . . ?
S9 Fe12 S10 Fe7 69.7(3) . . . . ?
S2 Fe12 S10 Fe7 -179.6(3) . . . . ?
Fe6 Fe12 S10 Fe7 70.6(3) . . . . ?
Fe2 Fe12 S10 Fe7 125.4(3) . . . . ?
Fe4 Fe12 S10 Fe7 -127.6(3) . . . . ?
S14 Fe12 S10 Fe6 -132.0(3) . . . . ?
S9 Fe12 S10 Fe6 -1.0(3) . . . . ?
S2 Fe12 S10 Fe6 109.8(3) . . . . ?
Fe2 Fe12 S10 Fe6 54.7(3) . . . . ?
Fe4 Fe12 S10 Fe6 161.8(2) . . . . ?
S11 Fe7 S10 Fe12 175.1(3) 3_455 . . . ?
S8 Fe7 S10 Fe12 -72.6(3) . . . . ?
S11 Fe7 S10 Fe12 47.4(4) . . . . ?
Fe7 Fe7 S10 Fe12 114.9(4) 3_455 . . . ?
Fe6 Fe7 S10 Fe12 -69.4(3) . . . . ?
Fe9 Fe7 S10 Fe12 -128.8(3) . . . . ?
S11 Fe7 S10 Fe6 -115.5(3) 3_455 . . . ?
S8 Fe7 S10 Fe6 -3.2(3) . . . . ?
S11 Fe7 S10 Fe6 116.9(3) . . . . ?
Fe7 Fe7 S10 Fe6 -175.6(4) 3_455 . . . ?
Fe9 Fe7 S10 Fe6 -59.3(3) . . . . ?
S9 Fe6 S10 Fe12 1.0(3) . . . . ?
S5 Fe6 S10 Fe12 -137.0(3) 1_455 . . . ?
S8 Fe6 S10 Fe12 110.5(3) . . . . ?
Fe7 Fe6 S10 Fe12 107.4(3) . . . . ?
Fe10 Fe6 S10 Fe12 164.5(2) 1_455 . . . ?
S9 Fe6 S10 Fe7 -106.4(3) . . . . ?
S5 Fe6 S10 Fe7 115.6(3) 1_455 . . . ?
S8 Fe6 S10 Fe7 3.1(3) . . . . ?
Fe12 Fe6 S10 Fe7 -107.4(3) . . . . ?
Fe10 Fe6 S10 Fe7 57.2(3) 1_455 . . . ?
S10 Fe7 S11 Fe9 58.0(4) . . . 3_455 ?
S11 Fe7 S11 Fe9 -71.9(3) 3_455 . . 3_455 ?
S8 Fe7 S11 Fe9 178.0(3) . . . 3_455 ?
Fe7 Fe7 S11 Fe9 -71.9(3) 3_455 . . 3_455 ?
Fe6 Fe7 S11 Fe9 122.2(3) . . . 3_455 ?
Fe9 Fe7 S11 Fe9 -125.4(2) . . . 3_455 ?
S10 Fe7 S11 Fe7 129.9(3) . . . 3_455 ?
S11 Fe7 S11 Fe7 0.0 3_455 . . 3_455 ?
S8 Fe7 S11 Fe7 -110.1(3) . . . 3_455 ?
Fe6 Fe7 S11 Fe7 -165.9(3) . . . 3_455 ?
Fe9 Fe7 S11 Fe7 -53.5(2) . . . 3_455 ?
S11 Fe9 S12 Fe9 -136.2(3) 3_455 . . 3_355 ?
S12 Fe9 S12 Fe9 0.0 3_355 . . 3_355 ?
S8 Fe9 S12 Fe9 110.1(3) . . . 3_355 ?
Fe10 Fe9 S12 Fe9 108.3(3) 1_455 . . 3_355 ?
Fe7 Fe9 S12 Fe9 163.7(3) . . . 3_355 ?
S11 Fe9 S12 Fe10 115.5(3) 3_455 . . 1_455 ?
S12 Fe9 S12 Fe10 -108.3(3) 3_355 . . 1_455 ?
S8 Fe9 S12 Fe10 1.7(3) . . . 1_455 ?
Fe9 Fe9 S12 Fe10 -108.3(3) 3_355 . . 1_455 ?
Fe7 Fe9 S12 Fe10 55.4(3) . . . 1_455 ?
S15 Fe13 S13 Fe3 -60.7(4) . . . . ?
S18 Fe13 S13 Fe3 70.9(3) . . . . ?
S17 Fe13 S13 Fe3 -177.9(3) . . . . ?
Fe11 Fe13 S13 Fe3 70.7(3) . . . . ?
Fe15 Fe13 S13 Fe3 126.9(3) . . . . ?
Fe14 Fe13 S13 Fe3 -125.6(3) . . . . ?
S15 Fe13 S13 Fe11 -131.3(3) . . . . ?
S18 Fe13 S13 Fe11 0.2(3) . . . . ?
S17 Fe13 S13 Fe11 111.4(3) . . . . ?
Fe15 Fe13 S13 Fe11 56.2(3) . . . . ?
Fe14 Fe13 S13 Fe11 163.8(2) . . . . ?
S7 Fe3 S13 Fe13 -71.9(3) . . . . ?
S3 Fe3 S13 Fe13 174.7(3) . . . . ?
S1 Fe3 S13 Fe13 47.3(4) . . . . ?
Fe11 Fe3 S13 Fe13 -69.7(2) . . . . ?
Fe2 Fe3 S13 Fe13 116.0(3) . . . . ?
Fe5 Fe3 S13 Fe13 -128.5(3) 1_455 . . . ?
S7 Fe3 S13 Fe11 -2.2(3) . . . . ?
S3 Fe3 S13 Fe11 -115.6(3) . . . . ?
S1 Fe3 S13 Fe11 117.0(3) . . . . ?
Fe2 Fe3 S13 Fe11 -174.3(3) . . . . ?
Fe5 Fe3 S13 Fe11 -58.7(3) 1_455 . . . ?
S16 Fe11 S13 Fe13 -137.0(3) . . . . ?
S18 Fe11 S13 Fe13 -0.2(3) . . . . ?
S7 Fe11 S13 Fe13 108.6(3) . . . . ?
Fe3 Fe11 S13 Fe13 106.5(2) . . . . ?
Fe8 Fe11 S13 Fe13 164.3(2) 1_455 . . . ?
S16 Fe11 S13 Fe3 116.5(3) . . . . ?
S18 Fe11 S13 Fe3 -106.7(3) . . . . ?
S7 Fe11 S13 Fe3 2.2(3) . . . . ?
Fe13 Fe11 S13 Fe3 -106.5(2) . . . . ?
Fe8 Fe11 S13 Fe3 57.8(3) 1_455 . . . ?
S10 Fe12 S14 Fe10 -44.1(4) . . . . ?
S9 Fe12 S14 Fe10 -172.8(3) . . . . ?
S2 Fe12 S14 Fe10 72.7(3) . . . . ?
Fe6 Fe12 S14 Fe10 -115.8(4) . . . . ?
Fe2 Fe12 S14 Fe10 128.2(3) . . . . ?
Fe4 Fe12 S14 Fe10 71.1(2) . . . . ?
S10 Fe12 S14 Fe4 -115.3(3) . . . . ?
S9 Fe12 S14 Fe4 116.0(3) . . . . ?
S2 Fe12 S14 Fe4 1.6(3) . . . . ?
Fe6 Fe12 S14 Fe4 173.1(3) . . . . ?
Fe2 Fe12 S14 Fe4 57.1(3) . . . . ?
S12 Fe10 S14 Fe12 57.4(4) 1_655 . . . ?
S5 Fe10 S14 Fe12 -73.7(3) . . . . ?
S8 Fe10 S14 Fe12 178.0(3) 1_655 . . . ?
Fe4 Fe10 S14 Fe12 -72.0(2) . . . . ?
Fe9 Fe10 S14 Fe12 123.9(3) 1_655 . . . ?
Fe6 Fe10 S14 Fe12 -127.7(2) 1_655 . . . ?
S12 Fe10 S14 Fe4 129.4(3) 1_655 . . . ?
S5 Fe10 S14 Fe4 -1.7(3) . . . . ?
S8 Fe10 S14 Fe4 -110.0(3) 1_655 . . . ?
Fe9 Fe10 S14 Fe4 -164.1(2) 1_655 . . . ?
Fe6 Fe10 S14 Fe4 -55.7(2) 1_655 . . . ?
S5 Fe4 S14 Fe12 106.8(3) . . . . ?
S6 Fe4 S14 Fe12 -118.8(3) . . . . ?
S2 Fe4 S14 Fe12 -1.6(3) . . . . ?
Fe1 Fe4 S14 Fe12 -56.8(3) . . . . ?
Fe10 Fe4 S14 Fe12 105.1(3) . . . . ?
S5 Fe4 S14 Fe10 1.7(3) . . . . ?
S6 Fe4 S14 Fe10 136.1(3) . . . . ?
S2 Fe4 S14 Fe10 -106.7(3) . . . . ?
Fe1 Fe4 S14 Fe10 -162.0(2) . . . . ?
Fe12 Fe4 S14 Fe10 -105.1(3) . . . . ?
S13 Fe13 S15 Fe8 -44.4(4) . . . . ?
S18 Fe13 S15 Fe8 -173.6(3) . . . . ?
S17 Fe13 S15 Fe8 71.5(3) . . . . ?
Fe11 Fe13 S15 Fe8 -114.5(4) . . . . ?
Fe15 Fe13 S15 Fe8 127.3(3) . . . . ?
Fe14 Fe13 S15 Fe8 69.9(3) . . . . ?
S13 Fe13 S15 Fe14 -114.3(3) . . . . ?
S18 Fe13 S15 Fe14 116.4(3) . . . . ?
S17 Fe13 S15 Fe14 1.6(3) . . . . ?
Fe11 Fe13 S15 Fe14 175.6(3) . . . . ?
Fe15 Fe13 S15 Fe14 57.3(3) . . . . ?
S4 Fe8 S15 Fe13 57.2(4) . . . . ?
S16 Fe8 S15 Fe13 -71.0(3) 1_655 . . . ?
S7 Fe8 S15 Fe13 179.2(3) 1_655 . . . ?
Fe14 Fe8 S15 Fe13 -70.7(2) . . . . ?
Fe5 Fe8 S15 Fe13 122.9(3) . . . . ?
Fe11 Fe8 S15 Fe13 -125.4(3) 1_655 . . . ?
S4 Fe8 S15 Fe14 127.9(3) . . . . ?
S16 Fe8 S15 Fe14 -0.3(3) 1_655 . . . ?
S7 Fe8 S15 Fe14 -110.2(3) 1_655 . . . ?
Fe5 Fe8 S15 Fe14 -166.4(3) . . . . ?
Fe11 Fe8 S15 Fe14 -54.8(2) 1_655 . . . ?
S19 Fe14 S15 Fe13 -119.7(3) . . . . ?
S17 Fe14 S15 Fe13 -1.6(3) . . . . ?
S16 Fe14 S15 Fe13 108.6(3) 1_655 . . . ?
Fe16 Fe14 S15 Fe13 -58.6(3) . . . . ?
Fe8 Fe14 S15 Fe13 108.3(3) . . . . ?
S19 Fe14 S15 Fe8 132.0(3) . . . . ?
S17 Fe14 S15 Fe8 -110.0(3) . . . . ?
S16 Fe14 S15 Fe8 0.3(3) 1_655 . . . ?
Fe16 Fe14 S15 Fe8 -166.9(2) . . . . ?
Fe13 Fe14 S15 Fe8 -108.3(3) . . . . ?
S13 Fe11 S16 Fe8 -117.6(3) . . . 1_455 ?
S18 Fe11 S16 Fe8 113.8(3) . . . 1_455 ?
S7 Fe11 S16 Fe8 -4.0(3) . . . 1_455 ?
Fe13 Fe11 S16 Fe8 -175.4(3) . . . 1_455 ?
Fe3 Fe11 S16 Fe8 -58.9(3) . . . 1_455 ?
S13 Fe11 S16 Fe14 172.9(3) . . . 1_455 ?
S18 Fe11 S16 Fe14 44.3(4) . . . 1_455 ?
S7 Fe11 S16 Fe14 -73.6(3) . . . 1_455 ?
Fe13 Fe11 S16 Fe14 115.1(3) . . . 1_455 ?
Fe3 Fe11 S16 Fe14 -128.5(3) . . . 1_455 ?
Fe8 Fe11 S16 Fe14 -69.6(2) 1_455 . . 1_455 ?
S18 Fe15 S17 Fe14 60.5(4) . . . . ?
S20 Fe15 S17 Fe14 -59.5(4) 3_465 . . . ?
S20 Fe15 S17 Fe14 -169.8(3) . . . . ?
Fe13 Fe15 S17 Fe14 62.5(3) . . . . ?
Fe15 Fe15 S17 Fe14 -114.8(3) 3_465 . . . ?
Fe16 Fe15 S17 Fe14 -60.9(3) . . . . ?
S18 Fe15 S17 Fe16 121.4(3) . . . . ?
S20 Fe15 S17 Fe16 1.4(3) 3_465 . . . ?
S20 Fe15 S17 Fe16 -108.9(3) . . . . ?
Fe13 Fe15 S17 Fe16 123.4(3) . . . . ?
Fe15 Fe15 S17 Fe16 -54.0(3) 3_465 . . . ?
S18 Fe15 S17 Fe13 -2.1(3) . . . . ?
S20 Fe15 S17 Fe13 -122.1(3) 3_465 . . . ?
S20 Fe15 S17 Fe13 127.7(3) . . . . ?
Fe15 Fe15 S17 Fe13 -177.4(3) 3_465 . . . ?
Fe16 Fe15 S17 Fe13 -123.4(3) . . . . ?
S19 Fe14 S17 Fe15 59.8(4) . . . . ?
S15 Fe14 S17 Fe15 -60.1(4) . . . . ?
S16 Fe14 S17 Fe15 -170.7(3) 1_655 . . . ?
Fe16 Fe14 S17 Fe15 62.2(3) . . . . ?
Fe8 Fe14 S17 Fe15 -115.6(3) . . . . ?
Fe13 Fe14 S17 Fe15 -61.7(3) . . . . ?
S19 Fe14 S17 Fe16 -2.4(3) . . . . ?
S15 Fe14 S17 Fe16 -122.3(3) . . . . ?
S16 Fe14 S17 Fe16 127.1(3) 1_655 . . . ?
Fe8 Fe14 S17 Fe16 -177.8(2) . . . . ?
Fe13 Fe14 S17 Fe16 -123.9(3) . . . . ?
S19 Fe14 S17 Fe13 121.5(3) . . . . ?
S15 Fe14 S17 Fe13 1.6(3) . . . . ?
S16 Fe14 S17 Fe13 -109.0(3) 1_655 . . . ?
Fe16 Fe14 S17 Fe13 123.9(3) . . . . ?
Fe8 Fe14 S17 Fe13 -53.9(3) . . . . ?
S20 Fe16 S17 Fe15 -1.4(3) 3_465 . . . ?
S19 Fe16 S17 Fe15 125.8(3) 3_565 . . . ?
S19 Fe16 S17 Fe15 -120.8(3) . . . . ?
Fe14 Fe16 S17 Fe15 -123.1(3) . . . . ?
Fe16 Fe16 S17 Fe15 -176.7(3) 3_565 . . . ?
S20 Fe16 S17 Fe14 121.7(3) 3_465 . . . ?
S19 Fe16 S17 Fe14 -111.1(3) 3_565 . . . ?
S19 Fe16 S17 Fe14 2.3(3) . . . . ?
Fe16 Fe16 S17 Fe14 -53.6(3) 3_565 . . . ?
Fe15 Fe16 S17 Fe14 123.1(3) . . . . ?
S20 Fe16 S17 Fe13 60.0(4) 3_465 . . . ?
S19 Fe16 S17 Fe13 -172.8(3) 3_565 . . . ?
S19 Fe16 S17 Fe13 -59.4(4) . . . . ?
Fe14 Fe16 S17 Fe13 -61.7(3) . . . . ?
Fe16 Fe16 S17 Fe13 -115.3(3) 3_565 . . . ?
Fe15 Fe16 S17 Fe13 61.4(3) . . . . ?
S13 Fe13 S17 Fe15 -109.9(3) . . . . ?
S15 Fe13 S17 Fe15 121.2(3) . . . . ?
S18 Fe13 S17 Fe15 2.0(3) . . . . ?
Fe11 Fe13 S17 Fe15 -54.6(2) . . . . ?
Fe14 Fe13 S17 Fe15 122.8(3) . . . . ?
S13 Fe13 S17 Fe14 127.3(3) . . . . ?
S15 Fe13 S17 Fe14 -1.6(3) . . . . ?
S18 Fe13 S17 Fe14 -120.8(3) . . . . ?
Fe11 Fe13 S17 Fe14 -177.4(2) . . . . ?
Fe15 Fe13 S17 Fe14 -122.8(3) . . . . ?
S13 Fe13 S17 Fe16 -172.2(3) . . . . ?
S15 Fe13 S17 Fe16 58.9(4) . . . . ?
S18 Fe13 S17 Fe16 -60.3(4) . . . . ?
Fe11 Fe13 S17 Fe16 -116.9(3) . . . . ?
Fe15 Fe13 S17 Fe16 -62.3(3) . . . . ?
Fe14 Fe13 S17 Fe16 60.5(3) . . . . ?
S20 Fe15 S18 Fe11 -175.0(3) 3_465 . . . ?
S20 Fe15 S18 Fe11 -50.4(4) . . . . ?
S17 Fe15 S18 Fe11 70.6(3) . . . . ?
Fe13 Fe15 S18 Fe11 68.5(2) . . . . ?
Fe15 Fe15 S18 Fe11 -115.6(4) 3_465 . . . ?
Fe16 Fe15 S18 Fe11 127.7(3) . . . . ?
S20 Fe15 S18 Fe13 116.5(3) 3_465 . . . ?
S20 Fe15 S18 Fe13 -119.0(3) . . . . ?
S17 Fe15 S18 Fe13 2.1(3) . . . . ?
Fe15 Fe15 S18 Fe13 175.9(4) 3_465 . . . ?
Fe16 Fe15 S18 Fe13 59.2(3) . . . . ?
S16 Fe11 S18 Fe15 61.9(4) . . . . ?
S13 Fe11 S18 Fe15 -69.1(3) . . . . ?
S7 Fe11 S18 Fe15 -178.9(3) . . . . ?
Fe13 Fe11 S18 Fe15 -69.3(2) . . . . ?
Fe3 Fe11 S18 Fe15 -124.6(2) . . . . ?
Fe8 Fe11 S18 Fe15 126.9(3) 1_455 . . . ?
S16 Fe11 S18 Fe13 131.2(3) . . . . ?
S13 Fe11 S18 Fe13 0.2(3) . . . . ?
S7 Fe11 S18 Fe13 -109.6(3) . . . . ?
Fe3 Fe11 S18 Fe13 -55.3(2) . . . . ?
Fe8 Fe11 S18 Fe13 -163.8(2) 1_455 . . . ?
S13 Fe13 S18 Fe15 106.7(3) . . . . ?
S15 Fe13 S18 Fe15 -116.4(3) . . . . ?
S17 Fe13 S18 Fe15 -2.0(3) . . . . ?
Fe11 Fe13 S18 Fe15 106.9(2) . . . . ?
Fe14 Fe13 S18 Fe15 -57.5(3) . . . . ?
S13 Fe13 S18 Fe11 -0.2(3) . . . . ?
S15 Fe13 S18 Fe11 136.7(3) . . . . ?
S17 Fe13 S18 Fe11 -109.0(3) . . . . ?
Fe15 Fe13 S18 Fe11 -106.9(2) . . . . ?
Fe14 Fe13 S18 Fe11 -164.4(2) . . . . ?
S15 Fe14 S19 Fe16 -174.5(3) . . . 3_565 ?
S17 Fe14 S19 Fe16 69.7(3) . . . 3_565 ?
S16 Fe14 S19 Fe16 -50.8(4) 1_655 . . 3_565 ?
Fe16 Fe14 S19 Fe16 67.3(3) . . . 3_565 ?
Fe8 Fe14 S19 Fe16 -116.3(3) . . . 3_565 ?
Fe13 Fe14 S19 Fe16 127.6(3) . . . 3_565 ?
S15 Fe14 S19 Fe16 118.2(3) . . . . ?
S17 Fe14 S19 Fe16 2.4(3) . . . . ?
S16 Fe14 S19 Fe16 -118.1(3) 1_655 . . . ?
Fe8 Fe14 S19 Fe16 176.4(3) . . . . ?
Fe13 Fe14 S19 Fe16 60.3(3) . . . . ?
S20 Fe16 S19 Fe16 133.7(3) 3_465 . . 3_565 ?
S19 Fe16 S19 Fe16 0.004(1) 3_565 . . 3_565 ?
S17 Fe16 S19 Fe16 -111.8(3) . . . 3_565 ?
Fe14 Fe16 S19 Fe16 -109.4(3) . . . 3_565 ?
Fe15 Fe16 S19 Fe16 -167.6(3) . . . 3_565 ?
S20 Fe16 S19 Fe14 -116.8(3) 3_465 . . . ?
S19 Fe16 S19 Fe14 109.5(3) 3_565 . . . ?
S17 Fe16 S19 Fe14 -2.3(3) . . . . ?
Fe16 Fe16 S19 Fe14 109.4(3) 3_565 . . . ?
Fe15 Fe16 S19 Fe14 -58.2(3) . . . . ?
S18 Fe15 S20 Fe16 -56.6(4) . . . 3_465 ?
S20 Fe15 S20 Fe16 71.6(3) 3_465 . . 3_465 ?
S17 Fe15 S20 Fe16 -178.5(3) . . . 3_465 ?
Fe13 Fe15 S20 Fe16 -122.2(3) . . . 3_465 ?
Fe15 Fe15 S20 Fe16 71.6(3) 3_465 . . 3_465 ?
Fe16 Fe15 S20 Fe16 125.1(2) . . . 3_465 ?
S18 Fe15 S20 Fe15 -128.2(3) . . . 3_465 ?
S20 Fe15 S20 Fe15 0.0 3_465 . . 3_465 ?
S17 Fe15 S20 Fe15 109.8(3) . . . 3_465 ?
Fe13 Fe15 S20 Fe15 166.1(3) . . . 3_465 ?
Fe16 Fe15 S20 Fe15 53.4(2) . . . 3_465 ?
N6 Fe17 N1 C1 -75.0(17) . . . . ?
N3 Fe17 N1 C1 54(3) . . . . ?
N2 Fe17 N1 C1 18.5(16) . . . . ?
N5 Fe17 N1 C1 -152.5(16) . . . . ?
N4 Fe17 N1 C1 118.0(17) . . . . ?
N6 Fe17 N2 C2 105.4(17) . . . . ?
N3 Fe17 N2 C2 -158.2(17) . . . . ?
N1 Fe17 N2 C2 11.6(16) . . . . ?
N5 Fe17 N2 C2 82(5) . . . . ?
N4 Fe17 N2 C2 -80.4(17) . . . . ?
Fe17 N1 C1 C2 -45(2) . . . . ?
Fe17 N2 C2 C1 -39(2) . . . . ?
N1 C1 C2 N2 56(3) . . . . ?
N6 Fe17 N3 C3 174.8(16) . . . . ?
N1 Fe17 N3 C3 46(3) . . . . ?
N2 Fe17 N3 C3 80.5(16) . . . . ?
N5 Fe17 N3 C3 -107.8(16) . . . . ?
N4 Fe17 N3 C3 -20.3(16) . . . . ?
N6 Fe17 N4 C4 61(3) . . . . ?
N3 Fe17 N4 C4 -10.9(15) . . . . ?
N1 Fe17 N4 C4 -174.7(16) . . . . ?
N2 Fe17 N4 C4 -97.0(16) . . . . ?
N5 Fe17 N4 C4 85.8(16) . . . . ?
Fe17 N3 C3 C4 46(2) . . . . ?
Fe17 N4 C4 C3 40(2) . . . . ?
N3 C3 C4 N4 -58(3) . . . . ?
N6 Fe17 N5 C5 7.2(15) . . . . ?
N3 Fe17 N5 C5 -88.0(16) . . . . ?
N1 Fe17 N5 C5 99.8(16) . . . . ?
N2 Fe17 N5 C5 31(5) . . . . ?
N4 Fe17 N5 C5 -166.1(16) . . . . ?
N3 Fe17 N6 C6 114.1(16) . . . . ?
N1 Fe17 N6 C6 -79.7(16) . . . . ?
N2 Fe17 N6 C6 -157.2(16) . . . . ?
N5 Fe17 N6 C6 19.1(16) . . . . ?
N4 Fe17 N6 C6 44(4) . . . . ?
Fe17 N5 C5 C6 -34(2) . . . . ?
N5 C5 C6 N6 52(3) . . . . ?
Fe17 N6 C6 C5 -44(2) . . . . ?
N12 Fe18 N7 C7 39(4) . . . . ?
N9 Fe18 N7 C7 -77.9(17) . . . . ?
N10 Fe18 N7 C7 -156.1(17) . . . . ?
N8 Fe18 N7 C7 17.3(17) . . . . ?
N11 Fe18 N7 C7 112.8(17) . . . . ?
N12 Fe18 N8 C8 -160.3(17) . . . . ?
N9 Fe18 N8 C8 106.0(16) . . . . ?
N10 Fe18 N8 C8 86(6) . . . . ?
N7 Fe18 N8 C8 13.6(16) . . . . ?
N11 Fe18 N8 C8 -79.6(17) . . . . ?
Fe18 N7 C7 C8 -45(2) . . . . ?
Fe18 N8 C8 C7 -41(2) . . . . ?
N7 C7 C8 N8 59(3) . . . . ?
N12 Fe18 N9 C9 110.7(16) . . . . ?
N10 Fe18 N9 C9 16.4(16) . . . . ?
N7 Fe18 N9 C9 -84.0(16) . . . . ?
N8 Fe18 N9 C9 -161.2(16) . . . . ?
N11 Fe18 N9 C9 43(4) . . . . ?
N12 Fe18 N10 C10 -82.4(16) . . . . ?
N9 Fe18 N10 C10 10.6(15) . . . . ?
N7 Fe18 N10 C10 102.0(16) . . . . ?
N8 Fe18 N10 C10 31(7) . . . . ?
N11 Fe18 N10 C10 -163.4(16) . . . . ?
Fe18 N9 C9 C10 -42(2) . . . . ?
N9 C9 C10 N10 52(3) . . . . ?
Fe18 N10 C10 C9 -36(2) . . . . ?
N12 Fe18 N11 C11 0.4(17) . . . . ?
N9 Fe18 N11 C11 69(4) . . . . ?
N10 Fe18 N11 C11 95.4(18) . . . . ?
N7 Fe18 N11 C11 -163.6(17) . . . . ?
N8 Fe18 N11 C11 -86.2(18) . . . . ?
N9 Fe18 N12 C12 179.8(17) . . . . ?
N10 Fe18 N12 C12 -102.1(17) . . . . ?
N7 Fe18 N12 C12 63(4) . . . . ?
N8 Fe18 N12 C12 84.1(17) . . . . ?
N11 Fe18 N12 C12 -12.8(16) . . . . ?
Fe18 N11 C11 C12 13(3) . . . . ?
N11 C11 C12 N12 -26(4) . . . . ?
Fe18 N12 C12 C11 25(3) . . . . ?
N13 C13 C14 N14 -41(5) . . . . ?
